data_7107916
loop_
_publ_author_name
'Carl Redshaw'
'Mark R. J. Elsegood'
'Josef W. A. Frese'
'Shane Ashby'
'Yimin Chao'
'Anja Mueller'

_publ_section_title
;
 Cellular uptake studies of two hexanuclear, carboxylate bridged, zinc
 ring structures using fluorescence microscopy
;
_journal_name_full Chem.Commun.
_journal_page_first 6627
_journal_paper_doi 10.1039/c2cc32060f
_journal_volume 48
_journal_year 2012
_chemical_formula_moiety 'C156 H162 N6 O18 Zn6, 3(C H2 Cl2)'
_chemical_formula_sum 'C159 H168 Cl6 N6 O18 Zn6'
_chemical_formula_weight 3055.91
_chemical_name_systematic
;
?
;
_space_group_IT_number 2
_symmetry_cell_setting triclinic
_symmetry_space_group_name_Hall '-P 1'
_symmetry_space_group_name_H-M 'P -1'
_atom_sites_solution_hydrogens geom
_atom_sites_solution_primary direct
_atom_sites_solution_secondary difmap
_audit_creation_method SHELXL-97
_cell_angle_alpha 71.435(9)
_cell_angle_beta 80.205(9)
_cell_angle_gamma 75.167(9)
_cell_formula_units_Z 3
_cell_length_a 19.728(5)
_cell_length_b 21.182(5)
_cell_length_c 29.047(6)
_cell_measurement_reflns_used 104817
_cell_measurement_temperature 150(2)
_cell_measurement_theta_max 26.02
_cell_measurement_theta_min 2.91
_cell_volume 11071(5)
_computing_cell_refinement 'DENZO (Otwinowski & Minor, 1997) & COLLECT'
_computing_data_collection 'COLLECT (Hooft, R.W.W., 1998)'
_computing_data_reduction 'DENZO & COLLECT'
_computing_molecular_graphics 'Bruker SHELXTL'
_computing_publication_material 'Bruker SHELXTL and local programs'
_computing_structure_refinement 'SHELXL-97 (Sheldrick, 2008)'
_computing_structure_solution 'SHELXS-97 (Sheldrick, 2008)'
_diffrn_ambient_temperature 150(2)
_diffrn_detector_area_resol_mean '4096x4096pixels / 62x62mm'
_diffrn_measured_fraction_theta_full 0.834
_diffrn_measured_fraction_theta_max 0.834
_diffrn_measurement_device_type 'Bruker-Nonius APEX II CCD camera on \k-goniostat'
_diffrn_measurement_method '\f & \w scans'
_diffrn_radiation_monochromator '10cm confocal mirrors'
_diffrn_radiation_source 'Bruker-Nonius FR591 rotating anode'
_diffrn_radiation_type MoK\a
_diffrn_radiation_wavelength 0.71073
_diffrn_reflns_av_R_equivalents 0.1204
_diffrn_reflns_av_sigmaI/netI 0.3243
_diffrn_reflns_limit_h_max 21
_diffrn_reflns_limit_h_min -21
_diffrn_reflns_limit_k_max 22
_diffrn_reflns_limit_k_min -21
_diffrn_reflns_limit_l_max 31
_diffrn_reflns_limit_l_min -31
_diffrn_reflns_number 54828
_diffrn_reflns_theta_full 22.50
_diffrn_reflns_theta_max 22.50
_diffrn_reflns_theta_min 2.88
_diffrn_standards_decay_% 0
_diffrn_standards_number 0
_exptl_absorpt_coefficient_mu 1.134
_exptl_absorpt_correction_T_max 0.967
_exptl_absorpt_correction_T_min 0.935
_exptl_absorpt_correction_type multi-scan
_exptl_absorpt_process_details 'SADABS v2007/2, Sheldrick, G.M., (2007)'
_exptl_crystal_colour yellow
_exptl_crystal_density_diffrn 1.375
_exptl_crystal_density_method 'not measured'
_exptl_crystal_description block
_exptl_crystal_F_000 4770
_exptl_crystal_size_max 0.06
_exptl_crystal_size_mid 0.05
_exptl_crystal_size_min 0.03
_platon_squeeze_details
; Two dichloromethanes per cell added to cell
contents due to ca. half a molecule per each
of the larger voids.
;
_refine_diff_density_max 0.939
_refine_diff_density_min -0.714
_refine_diff_density_rms 0.146
_refine_ls_extinction_method none
_refine_ls_goodness_of_fit_ref 1.120
_refine_ls_hydrogen_treatment constr
_refine_ls_matrix_type full
_refine_ls_number_parameters 2702
_refine_ls_number_reflns 24149
_refine_ls_number_restraints 2785
_refine_ls_restrained_S_all 1.064
_refine_ls_R_factor_all 0.3437
_refine_ls_R_factor_gt 0.1944
_refine_ls_shift/su_max 0.000
_refine_ls_shift/su_mean 0.000
_refine_ls_structure_factor_coef Fsqd
_refine_ls_weighting_details 'calc w=1/[\s^2^(Fo^2^)+(0.0600P)^2^+250.7140P] where P=(Fo^2^+2Fc^2^)/3'
_refine_ls_weighting_scheme calc
_refine_ls_wR_factor_gt 0.3169
_refine_ls_wR_factor_ref 0.3733
_reflns_number_gt 8903
_reflns_number_total 24149
_reflns_threshold_expression I>2\s(I)
_cod_data_source_file c2cc32060f.txt
_cod_data_source_block 2b
_cod_original_cell_volume 11071(4)
_cod_original_sg_symbol_H-M P-1
_cod_database_code 7107916

loop_
_symmetry_equiv_pos_as_xyz
'x, y, z'
'-x, -y, -z'

loop_
_atom_site_label
_atom_site_type_symbol
_atom_site_fract_x
_atom_site_fract_y
_atom_site_fract_z
_atom_site_U_iso_or_equiv
_atom_site_adp_type
_atom_site_occupancy
_atom_site_symmetry_multiplicity
_atom_site_calc_flag
_atom_site_refinement_flags
_atom_site_disorder_assembly
_atom_site_disorder_group
Zn1 Zn 0.59176(18) 0.64940(14) 0.05843(11) 0.0541(9) Uani 1 1 d U . .
O1 O 0.5589(9) 0.7047(8) 0.1065(5) 0.053(3) Uani 1 1 d U . .
C1 C 0.5370(14) 0.7714(12) 0.0895(9) 0.047(4) Uani 1 1 d U . .
O2 O 0.5750(9) 0.8021(8) 0.0502(6) 0.055(3) Uani 1 1 d U . .
C2 C 0.4736(15) 0.8075(13) 0.1135(9) 0.053(5) Uani 1 1 d U . .
C3 C 0.4657(13) 0.8765(12) 0.1015(8) 0.043(5) Uani 1 1 d U . .
H3 H 0.5001 0.8974 0.0791 0.052 Uiso 1 1 calc R . .
C4 C 0.4088(13) 0.9169(12) 0.1213(7) 0.035(4) Uani 1 1 d U . .
C5 C 0.4015(14) 0.9886(12) 0.1115(9) 0.048(5) Uani 1 1 d U . .
H5 H 0.4333 1.0117 0.0878 0.057 Uiso 1 1 calc R . .
C6 C 0.3496(13) 1.0228(13) 0.1358(9) 0.051(5) Uani 1 1 d U . .
H6 H 0.3488 1.0692 0.1319 0.061 Uiso 1 1 calc R . .
C7 C 0.2959(13) 0.9934(12) 0.1669(8) 0.047(5) Uani 1 1 d U . .
H7 H 0.2584 1.0206 0.1819 0.056 Uiso 1 1 calc R . .
C8 C 0.2974(13) 0.9260(12) 0.1754(8) 0.045(5) Uani 1 1 d U . .
H8 H 0.2623 0.9048 0.1967 0.054 Uiso 1 1 calc R . .
C9 C 0.3541(13) 0.8893(12) 0.1509(8) 0.041(4) Uani 1 1 d U . .
C10 C 0.3667(14) 0.8148(12) 0.1632(8) 0.047(5) Uani 1 1 d U . .
H10 H 0.3331 0.7930 0.1859 0.056 Uiso 1 1 calc R . .
C11 C 0.4209(15) 0.7757(12) 0.1452(8) 0.048(4) Uani 1 1 d U . .
N1 N 0.4370(11) 0.7014(9) 0.1602(6) 0.045(3) Uani 1 1 d U . .
C12 C 0.3823(15) 0.6754(12) 0.1621(8) 0.056(5) Uani 1 1 d U . .
H12 H 0.3427 0.7066 0.1473 0.067 Uiso 1 1 calc R . .
C13 C 0.3744(14) 0.6071(12) 0.1834(8) 0.049(4) Uani 1 1 d U . .
C14 C 0.3131(14) 0.5874(12) 0.1803(8) 0.049(5) Uani 1 1 d U . .
H14 H 0.2784 0.6216 0.1618 0.059 Uiso 1 1 calc R . .
C15 C 0.2971(14) 0.5226(12) 0.2015(9) 0.055(5) Uani 1 1 d U . .
C16 C 0.3539(13) 0.4761(12) 0.2301(9) 0.051(5) Uani 1 1 d U . .
H16 H 0.3486 0.4305 0.2451 0.062 Uiso 1 1 calc R . .
C17 C 0.4135(14) 0.4911(11) 0.2375(9) 0.051(4) Uani 1 1 d U . .
C18 C 0.4319(14) 0.5552(11) 0.2103(9) 0.045(4) Uani 1 1 d U . .
C19 C 0.2353(14) 0.5001(13) 0.1961(10) 0.060(5) Uani 1 1 d U . .
C20 C 0.1768(13) 0.5596(10) 0.1721(9) 0.066(7) Uani 1 1 d DU . .
H20A H 0.1544 0.5858 0.1951 0.098 Uiso 1 1 calc R . .
H20B H 0.1414 0.5415 0.1633 0.098 Uiso 1 1 calc R . .
H20C H 0.1973 0.5893 0.1427 0.098 Uiso 1 1 calc R . .
C21 C 0.2060(12) 0.4605(11) 0.2429(8) 0.062(7) Uani 1 1 d DU . .
H21A H 0.2410 0.4189 0.2559 0.093 Uiso 1 1 calc R . .
H21B H 0.1636 0.4481 0.2381 0.093 Uiso 1 1 calc R . .
H21C H 0.1938 0.4878 0.2659 0.093 Uiso 1 1 calc R . .
C22 C 0.2609(14) 0.4500(13) 0.1619(9) 0.082(8) Uani 1 1 d DU . .
H22A H 0.2764 0.4759 0.1290 0.123 Uiso 1 1 calc R . .
H22B H 0.2218 0.4304 0.1604 0.123 Uiso 1 1 calc R . .
H22C H 0.3001 0.4134 0.1756 0.123 Uiso 1 1 calc R . .
C23 C 0.4660(14) 0.4352(11) 0.2726(10) 0.057(5) Uani 1 1 d U . .
C24 C 0.4410(13) 0.3716(10) 0.3000(9) 0.059(7) Uani 1 1 d U . .
H24A H 0.3928 0.3834 0.3150 0.089 Uiso 1 1 calc R . .
H24B H 0.4721 0.3442 0.3255 0.089 Uiso 1 1 calc R . .
H24C H 0.4416 0.3454 0.2775 0.089 Uiso 1 1 calc R . .
C25 C 0.4829(15) 0.4654(12) 0.3121(9) 0.069(7) Uani 1 1 d U . .
H25A H 0.5088 0.5016 0.2957 0.103 Uiso 1 1 calc R . .
H25B H 0.5117 0.4290 0.3358 0.103 Uiso 1 1 calc R . .
H25C H 0.4388 0.4841 0.3291 0.103 Uiso 1 1 calc R . .
C26 C 0.5348(12) 0.4152(11) 0.2403(9) 0.053(6) Uani 1 1 d U . .
H26A H 0.5236 0.3994 0.2148 0.080 Uiso 1 1 calc R . .
H26B H 0.5681 0.3786 0.2606 0.080 Uiso 1 1 calc R . .
H26C H 0.5560 0.4550 0.2252 0.080 Uiso 1 1 calc R . .
O3 O 0.4909(9) 0.5692(7) 0.2135(6) 0.053(4) Uani 1 1 d U . .
Zn2 Zn 0.52672(18) 0.64857(15) 0.17960(11) 0.0558(9) Uani 1 1 d U . .
O4 O 0.6263(9) 0.5853(8) 0.1760(5) 0.052(2) Uani 1 1 d U . .
C27 C 0.6384(15) 0.5420(13) 0.1509(10) 0.055(4) Uani 1 1 d U . .
O5 O 0.6093(9) 0.5599(7) 0.1125(6) 0.052(3) Uani 1 1 d U . .
C28 C 0.6796(14) 0.4705(12) 0.1668(9) 0.054(4) Uani 1 1 d U . .
C29 C 0.7033(13) 0.4407(12) 0.1296(9) 0.055(5) Uani 1 1 d U . .
H29 H 0.6929 0.4654 0.0972 0.066 Uiso 1 1 calc R . .
C30 C 0.7437(14) 0.3724(12) 0.1403(9) 0.053(5) Uani 1 1 d U . .
C31 C 0.7660(13) 0.3370(12) 0.1040(9) 0.053(5) Uani 1 1 d U . .
H31 H 0.7533 0.3591 0.0717 0.063 Uiso 1 1 calc R . .
C32 C 0.8043(14) 0.2734(12) 0.1149(9) 0.059(5) Uani 1 1 d U . .
H32 H 0.8197 0.2525 0.0894 0.071 Uiso 1 1 calc R . .
C33 C 0.8224(14) 0.2367(13) 0.1604(10) 0.063(6) Uani 1 1 d U . .
H33 H 0.8460 0.1901 0.1668 0.076 Uiso 1 1 calc R . .
C34 C 0.8064(14) 0.2677(12) 0.1967(10) 0.056(5) Uani 1 1 d U . .
H34 H 0.8228 0.2446 0.2279 0.067 Uiso 1 1 calc R . .
C35 C 0.7632(14) 0.3378(12) 0.1866(9) 0.049(4) Uani 1 1 d U . .
C36 C 0.7426(14) 0.3733(13) 0.2214(9) 0.058(5) Uani 1 1 d U . .
H36 H 0.7598 0.3504 0.2524 0.069 Uiso 1 1 calc R . .
C37 C 0.6990(14) 0.4398(12) 0.2165(9) 0.048(4) Uani 1 1 d U . .
N2 N 0.6831(11) 0.4679(9) 0.2532(7) 0.052(4) Uani 1 1 d U . .
C38 C 0.6762(13) 0.4347(12) 0.2991(9) 0.053(5) Uani 1 1 d U . .
H38 H 0.6866 0.3866 0.3050 0.063 Uiso 1 1 calc R . .
C39 C 0.6570(15) 0.4547(13) 0.3415(10) 0.063(5) Uani 1 1 d U . .
C40 C 0.6734(14) 0.4017(13) 0.3850(9) 0.066(5) Uani 1 1 d U . .
H40 H 0.6904 0.3559 0.3840 0.079 Uiso 1 1 calc R . .
C41 C 0.6645(16) 0.4172(13) 0.4294(9) 0.071(5) Uani 1 1 d U A .
C42 C 0.6291(15) 0.4826(13) 0.4301(10) 0.072(6) Uani 1 1 d U . .
H42 H 0.6170 0.4924 0.4605 0.087 Uiso 1 1 calc R . .
C43 C 0.6109(15) 0.5338(13) 0.3883(10) 0.063(5) Uani 1 1 d U . .
C44 C 0.6335(15) 0.5208(13) 0.3447(10) 0.063(5) Uani 1 1 d U . .
C45 C 0.6906(14) 0.3559(13) 0.4763(9) 0.072(6) Uani 1 1 d DU . .
C46 C 0.733(2) 0.2881(15) 0.4689(13) 0.074(9) Uani 0.69(2) 1 d PDU A 1
H46A H 0.7018 0.2654 0.4599 0.111 Uiso 0.69(2) 1 calc PR A 1
H46B H 0.7528 0.2590 0.4992 0.111 Uiso 0.69(2) 1 calc PR A 1
H46C H 0.7709 0.2964 0.4428 0.111 Uiso 0.69(2) 1 calc PR A 1
C47 C 0.740(2) 0.3859(16) 0.4942(14) 0.081(9) Uani 0.69(2) 1 d PDU A 1
H47A H 0.7788 0.3959 0.4686 0.121 Uiso 0.69(2) 1 calc PR A 1
H47B H 0.7599 0.3529 0.5236 0.121 Uiso 0.69(2) 1 calc PR A 1
H47C H 0.7143 0.4280 0.5017 0.121 Uiso 0.69(2) 1 calc PR A 1
C48 C 0.6280(16) 0.3499(19) 0.5153(12) 0.074(10) Uani 0.69(2) 1 d PDU A 1
H48A H 0.6081 0.3942 0.5213 0.111 Uiso 0.69(2) 1 calc PR A 1
H48B H 0.6437 0.3160 0.5455 0.111 Uiso 0.69(2) 1 calc PR A 1
H48C H 0.5919 0.3355 0.5039 0.111 Uiso 0.69(2) 1 calc PR A 1
C46X C 0.768(2) 0.337(4) 0.457(2) 0.072(11) Uani 0.31(2) 1 d PDU A 2
H46D H 0.7773 0.2929 0.4506 0.108 Uiso 0.31(2) 1 calc PR A 2
H46E H 0.7980 0.3346 0.4815 0.108 Uiso 0.31(2) 1 calc PR A 2
H46F H 0.7778 0.3721 0.4268 0.108 Uiso 0.31(2) 1 calc PR A 2
C47X C 0.688(4) 0.367(4) 0.5258(18) 0.079(11) Uani 0.31(2) 1 d PDU A 2
H47D H 0.7275 0.3875 0.5259 0.118 Uiso 0.31(2) 1 calc PR A 2
H47E H 0.6920 0.3232 0.5512 0.118 Uiso 0.31(2) 1 calc PR A 2
H47F H 0.6435 0.3977 0.5322 0.118 Uiso 0.31(2) 1 calc PR A 2
C48X C 0.651(4) 0.300(3) 0.483(3) 0.069(10) Uani 0.31(2) 1 d PDU A 2
H48D H 0.6006 0.3201 0.4805 0.103 Uiso 0.31(2) 1 calc PR A 2
H48E H 0.6574 0.2667 0.5151 0.103 Uiso 0.31(2) 1 calc PR A 2
H48F H 0.6692 0.2768 0.4576 0.103 Uiso 0.31(2) 1 calc PR A 2
C49 C 0.5743(17) 0.6023(13) 0.3937(10) 0.072(6) Uani 1 1 d U . .
C50 C 0.6154(15) 0.6601(12) 0.3689(9) 0.078(8) Uani 1 1 d U . .
H50A H 0.6503 0.6576 0.3901 0.117 Uiso 1 1 calc R . .
H50B H 0.5824 0.7045 0.3635 0.117 Uiso 1 1 calc R . .
H50C H 0.6393 0.6546 0.3375 0.117 Uiso 1 1 calc R . .
C51 C 0.5514(17) 0.6051(14) 0.4464(10) 0.094(8) Uani 1 1 d U . .
H51A H 0.5291 0.5668 0.4645 0.141 Uiso 1 1 calc R . .
H51B H 0.5177 0.6481 0.4462 0.141 Uiso 1 1 calc R . .
H51C H 0.5928 0.6021 0.4621 0.141 Uiso 1 1 calc R . .
C52 C 0.5052(15) 0.6256(13) 0.3679(10) 0.082(7) Uani 1 1 d U . .
H52A H 0.5168 0.6288 0.3332 0.122 Uiso 1 1 calc R . .
H52B H 0.4798 0.6704 0.3715 0.122 Uiso 1 1 calc R . .
H52C H 0.4753 0.5924 0.3830 0.122 Uiso 1 1 calc R . .
O6 O 0.6295(9) 0.5743(8) 0.3016(6) 0.058(4) Uani 1 1 d U . .
Zn3 Zn 0.67412(18) 0.57339(14) 0.23778(11) 0.0546(9) Uani 1 1 d U . .
O7 O 0.6605(10) 0.6826(8) 0.2190(6) 0.062(3) Uani 1 1 d U . .
C53 C 0.6017(17) 0.7175(13) 0.2215(10) 0.058(3) Uani 1 1 d U . .
O8 O 0.5454(9) 0.7035(7) 0.2167(6) 0.055(3) Uani 1 1 d U . .
C54 C 0.5877(15) 0.7848(12) 0.2383(9) 0.057(4) Uani 1 1 d U . .
C55 C 0.5256(14) 0.8297(11) 0.2294(8) 0.051(4) Uani 1 1 d U . .
H55 H 0.4923 0.8193 0.2144 0.061 Uiso 1 1 calc R . .
C56 C 0.5087(15) 0.8913(12) 0.2419(9) 0.052(4) Uani 1 1 d U . .
C57 C 0.4426(14) 0.9388(12) 0.2327(9) 0.056(5) Uani 1 1 d U . .
H57 H 0.4107 0.9309 0.2152 0.067 Uiso 1 1 calc R . .
C58 C 0.4251(15) 0.9950(12) 0.2490(9) 0.060(5) Uani 1 1 d U . .
H58 H 0.3795 1.0236 0.2446 0.072 Uiso 1 1 calc R . .
C59 C 0.4718(15) 1.0121(12) 0.2717(9) 0.061(5) Uani 1 1 d U . .
H59 H 0.4592 1.0537 0.2802 0.073 Uiso 1 1 calc R . .
C60 C 0.5380(14) 0.9675(11) 0.2823(9) 0.057(5) Uani 1 1 d U . .
H60 H 0.5693 0.9783 0.2987 0.069 Uiso 1 1 calc R . .
C61 C 0.5572(15) 0.9058(12) 0.2680(9) 0.054(4) Uani 1 1 d U . .
C62 C 0.6218(15) 0.8582(12) 0.2726(9) 0.059(4) Uani 1 1 d U . .
H62 H 0.6561 0.8659 0.2884 0.071 Uiso 1 1 calc R . .
C63 C 0.6387(15) 0.8040(12) 0.2570(10) 0.057(4) Uani 1 1 d U . .
N3 N 0.7080(12) 0.7559(10) 0.2608(8) 0.062(3) Uani 1 1 d U . .
C64 C 0.7276(15) 0.7456(12) 0.3040(10) 0.062(5) Uani 1 1 d U . .
H64 H 0.6990 0.7684 0.3262 0.074 Uiso 1 1 calc R . .
C65 C 0.7939(15) 0.6987(12) 0.3173(9) 0.053(4) Uani 1 1 d U . .
C66 C 0.8090(15) 0.6802(13) 0.3684(9) 0.065(5) Uani 1 1 d U . .
H66 H 0.7770 0.7035 0.3890 0.078 Uiso 1 1 calc R . .
C67 C 0.8622(17) 0.6349(14) 0.3877(10) 0.063(5) Uani 1 1 d U . .
C68 C 0.9163(16) 0.6102(12) 0.3554(10) 0.063(5) Uani 1 1 d U . .
H68 H 0.9588 0.5826 0.3682 0.075 Uiso 1 1 calc R . .
C69 C 0.9112(16) 0.6241(12) 0.3048(10) 0.061(4) Uani 1 1 d U . .
C70 C 0.8484(16) 0.6686(12) 0.2856(10) 0.054(4) Uani 1 1 d U . .
C71 C 0.8742(17) 0.6136(15) 0.4465(10) 0.075(6) Uani 1 1 d U . .
C72 C 0.8465(19) 0.5485(17) 0.4674(11) 0.124(10) Uani 1 1 d U . .
H72A H 0.7962 0.5586 0.4631 0.186 Uiso 1 1 calc R . .
H72B H 0.8530 0.5299 0.5023 0.186 Uiso 1 1 calc R . .
H72C H 0.8723 0.5150 0.4504 0.186 Uiso 1 1 calc R . .
C73 C 0.8242(17) 0.6666(17) 0.4687(11) 0.116(10) Uani 1 1 d U . .
H73A H 0.8464 0.7049 0.4638 0.174 Uiso 1 1 calc R . .
H73B H 0.8136 0.6458 0.5036 0.174 Uiso 1 1 calc R . .
H73C H 0.7804 0.6830 0.4527 0.174 Uiso 1 1 calc R . .
C74 C 0.9468(15) 0.6006(15) 0.4537(10) 0.092(8) Uani 1 1 d U . .
H74A H 0.9725 0.5602 0.4435 0.138 Uiso 1 1 calc R . .
H74B H 0.9514 0.5924 0.4883 0.138 Uiso 1 1 calc R . .
H74C H 0.9664 0.6400 0.4342 0.138 Uiso 1 1 calc R . .
C75 C 0.9793(15) 0.5923(12) 0.2728(10) 0.059(4) Uani 1 1 d U . .
C76 C 1.0370(14) 0.5516(12) 0.3012(9) 0.062(6) Uani 1 1 d U . .
H76A H 1.0636 0.5815 0.3064 0.093 Uiso 1 1 calc R . .
H76B H 1.0681 0.5208 0.2836 0.093 Uiso 1 1 calc R . .
H76C H 1.0185 0.5247 0.3328 0.093 Uiso 1 1 calc R . .
C77 C 1.0017(14) 0.6510(12) 0.2306(10) 0.075(8) Uani 1 1 d U . .
H77A H 0.9665 0.6691 0.2069 0.113 Uiso 1 1 calc R . .
H77B H 1.0475 0.6340 0.2145 0.113 Uiso 1 1 calc R . .
H77C H 1.0056 0.6874 0.2435 0.113 Uiso 1 1 calc R . .
C78 C 0.9510(14) 0.5519(12) 0.2473(9) 0.064(7) Uani 1 1 d U . .
H78A H 0.9163 0.5284 0.2700 0.096 Uiso 1 1 calc R . .
H78B H 0.9901 0.5182 0.2374 0.096 Uiso 1 1 calc R . .
H78C H 0.9286 0.5833 0.2185 0.096 Uiso 1 1 calc R . .
O9 O 0.8386(9) 0.6793(8) 0.2381(6) 0.059(3) Uani 1 1 d U . .
Zn4 Zn 0.75420(18) 0.71653(15) 0.20772(11) 0.0574(9) Uani 1 1 d U . .
O10 O 0.7941(9) 0.6593(8) 0.1585(6) 0.061(3) Uani 1 1 d U . .
C79 C 0.8104(15) 0.5903(13) 0.1742(10) 0.056(4) Uani 1 1 d U . .
O11 O 0.7781(9) 0.5613(8) 0.2115(6) 0.058(3) Uani 1 1 d U . .
C80 C 0.8700(15) 0.5537(13) 0.1487(9) 0.057(5) Uani 1 1 d U . .
C81 C 0.8729(13) 0.4822(12) 0.1582(8) 0.047(5) Uani 1 1 d U . .
H81 H 0.8371 0.4627 0.1801 0.056 Uiso 1 1 calc R . .
C82 C 0.9250(15) 0.4413(13) 0.1369(9) 0.060(5) Uani 1 1 d U . .
C83 C 0.9260(15) 0.3712(12) 0.1426(9) 0.065(6) Uani 1 1 d U . .
H83 H 0.8889 0.3513 0.1621 0.078 Uiso 1 1 calc R . .
C84 C 0.9806(14) 0.3323(13) 0.1198(9) 0.063(6) Uani 1 1 d U . .
H84 H 0.9790 0.2865 0.1234 0.076 Uiso 1 1 calc R . .
C85 C 1.0397(14) 0.3588(12) 0.0909(9) 0.059(6) Uani 1 1 d U . .
H85 H 1.0772 0.3322 0.0754 0.071 Uiso 1 1 calc R . .
C86 C 1.0375(14) 0.4305(13) 0.0871(9) 0.058(5) Uani 1 1 d U . .
H86 H 1.0752 0.4507 0.0688 0.069 Uiso 1 1 calc R . .
C87 C 0.9834(15) 0.4686(14) 0.1089(10) 0.059(5) Uani 1 1 d U . .
C88 C 0.9817(14) 0.5387(13) 0.0992(9) 0.054(5) Uani 1 1 d U . .
H88 H 1.0193 0.5568 0.0787 0.065 Uiso 1 1 calc R . .
C89 C 0.9299(15) 0.5801(13) 0.1174(9) 0.056(4) Uani 1 1 d U . .
N4 N 0.9180(12) 0.6528(10) 0.1059(7) 0.057(3) Uani 1 1 d U . .
C90 C 0.9758(14) 0.6704(12) 0.1095(8) 0.054(4) Uani 1 1 d U . .
H90 H 1.0150 0.6345 0.1203 0.065 Uiso 1 1 calc R . .
C91 C 0.9854(14) 0.7426(12) 0.0980(9) 0.049(4) Uani 1 1 d U . .
C92 C 1.0440(13) 0.7491(12) 0.1137(8) 0.041(4) Uani 1 1 d U . .
H92 H 1.0760 0.7084 0.1283 0.049 Uiso 1 1 calc R . .
C93 C 1.0606(13) 0.8105(12) 0.1101(8) 0.042(4) Uani 1 1 d U . .
C94 C 1.0020(13) 0.8640(12) 0.0881(8) 0.048(5) Uani 1 1 d U . .
H94 H 1.0091 0.9082 0.0843 0.058 Uiso 1 1 calc R . .
C95 C 0.9431(14) 0.8674(12) 0.0723(9) 0.052(4) Uani 1 1 d U . .
C96 C 0.9320(15) 0.7965(13) 0.0762(9) 0.055(4) Uani 1 1 d U . .
C97 C 1.1204(13) 0.8188(12) 0.1279(9) 0.052(4) Uani 1 1 d U . .
C98 C 1.1799(13) 0.7535(11) 0.1385(10) 0.061(6) Uani 1 1 d U . .
H98A H 1.1663 0.7207 0.1689 0.091 Uiso 1 1 calc R . .
H98B H 1.2235 0.7654 0.1415 0.091 Uiso 1 1 calc R . .
H98C H 1.1876 0.7331 0.1116 0.091 Uiso 1 1 calc R . .
C99 C 1.0919(13) 0.8391(12) 0.1778(8) 0.055(6) Uani 1 1 d U . .
H99A H 1.0632 0.8857 0.1703 0.083 Uiso 1 1 calc R . .
H99B H 1.1320 0.8365 0.1947 0.083 Uiso 1 1 calc R . .
H99C H 1.0632 0.8074 0.1989 0.083 Uiso 1 1 calc R . .
C100 C 1.1522(12) 0.8770(11) 0.0917(8) 0.056(7) Uani 1 1 d U . .
H10A H 1.1558 0.8732 0.0585 0.083 Uiso 1 1 calc R . .
H10B H 1.1992 0.8739 0.1001 0.083 Uiso 1 1 calc R . .
H10C H 1.1218 0.9210 0.0932 0.083 Uiso 1 1 calc R . .
C101 C 0.8917(15) 0.9315(13) 0.0473(10) 0.065(5) Uani 1 1 d U . .
C102 C 0.9144(14) 0.9921(12) 0.0528(11) 0.078(8) Uani 1 1 d U . .
H10D H 0.9228 0.9833 0.0868 0.117 Uiso 1 1 calc R . .
H10E H 0.8773 1.0332 0.0435 0.117 Uiso 1 1 calc R . .
H10F H 0.9579 0.9987 0.0316 0.117 Uiso 1 1 calc R . .
C103 C 0.9027(14) 0.9315(11) -0.0070(9) 0.066(7) Uani 1 1 d U . .
H10G H 0.9523 0.9305 -0.0192 0.100 Uiso 1 1 calc R . .
H10H H 0.8731 0.9727 -0.0264 0.100 Uiso 1 1 calc R . .
H10I H 0.8897 0.8911 -0.0095 0.100 Uiso 1 1 calc R . .
C104 C 0.8154(14) 0.9301(13) 0.0667(10) 0.081(8) Uani 1 1 d U . .
H10J H 0.8063 0.8857 0.0691 0.121 Uiso 1 1 calc R . .
H10K H 0.7843 0.9663 0.0445 0.121 Uiso 1 1 calc R . .
H10L H 0.8064 0.9373 0.0991 0.121 Uiso 1 1 calc R . .
O12 O 0.8757(9) 0.7890(8) 0.0653(6) 0.060(4) Uani 1 1 d U . .
Zn5 Zn 0.82796(18) 0.71493(15) 0.08755(11) 0.0569(9) Uani 1 1 d U . .
O13 O 0.7274(9) 0.7784(8) 0.0870(6) 0.057(3) Uani 1 1 d U . .
C105 C 0.7094(15) 0.8189(13) 0.1159(10) 0.058(4) Uani 1 1 d U . .
O14 O 0.7282(9) 0.8062(7) 0.1565(6) 0.058(3) Uani 1 1 d U . .
C106 C 0.6662(14) 0.8876(12) 0.0934(9) 0.046(4) Uani 1 1 d U . .
C107 C 0.6299(13) 0.9265(12) 0.1250(9) 0.052(5) Uani 1 1 d U . .
H10M H 0.6343 0.9075 0.1589 0.062 Uiso 1 1 calc R . .
C108 C 0.5862(14) 0.9942(12) 0.1080(9) 0.048(4) Uani 1 1 d U . .
C109 C 0.5507(13) 1.0335(13) 0.1400(9) 0.059(5) Uani 1 1 d U . .
H10N H 0.5599 1.0177 0.1733 0.071 Uiso 1 1 calc R . .
C110 C 0.5032(14) 1.0941(13) 0.1237(9) 0.057(5) Uani 1 1 d U . .
H11 H 0.4751 1.1170 0.1460 0.068 Uiso 1 1 calc R . .
C111 C 0.4972(14) 1.1214(13) 0.0731(9) 0.057(5) Uani 1 1 d U . .
H11A H 0.4659 1.1640 0.0613 0.068 Uiso 1 1 calc R . .
C112 C 0.5360(13) 1.0873(12) 0.0403(9) 0.049(5) Uani 1 1 d U . .
H11B H 0.5342 1.1081 0.0062 0.058 Uiso 1 1 calc R . .
C113 C 0.5782(13) 1.0218(13) 0.0578(9) 0.049(5) Uani 1 1 d U . .
C114 C 0.6166(13) 0.9844(12) 0.0241(9) 0.050(5) Uani 1 1 d U . .
H11C H 0.6129 1.0033 -0.0099 0.060 Uiso 1 1 calc R . .
C115 C 0.6588(14) 0.9204(12) 0.0426(9) 0.048(4) Uani 1 1 d U . .
N5 N 0.6892(11) 0.8824(9) 0.0081(7) 0.055(4) Uani 1 1 d U . .
C116 C 0.7330(13) 0.9087(13) -0.0268(9) 0.053(5) Uani 1 1 d U . .
H11D H 0.7414 0.9515 -0.0281 0.063 Uiso 1 1 calc R . .
C117 C 0.7699(13) 0.8769(12) -0.0638(9) 0.049(4) Uani 1 1 d U . .
C118 C 0.8238(13) 0.9064(12) -0.0977(9) 0.049(5) Uani 1 1 d U . .
H11E H 0.8353 0.9443 -0.0925 0.059 Uiso 1 1 calc R . .
C119 C 0.8585(14) 0.8859(12) -0.1351(9) 0.054(4) Uani 1 1 d U . .
C120 C 0.8402(13) 0.8297(11) -0.1440(9) 0.047(4) Uani 1 1 d U . .
H12A H 0.8655 0.8121 -0.1697 0.056 Uiso 1 1 calc R . .
C121 C 0.7844(14) 0.8002(12) -0.1144(9) 0.049(4) Uani 1 1 d U . .
C122 C 0.7536(13) 0.8193(12) -0.0729(9) 0.046(4) Uani 1 1 d U . .
C123 C 0.9146(15) 0.9189(13) -0.1706(10) 0.059(5) Uani 1 1 d U . .
C124 C 0.8968(17) 0.9448(12) -0.2236(9) 0.085(8) Uani 1 1 d U . .
H12B H 0.8963 0.9060 -0.2349 0.128 Uiso 1 1 calc R . .
H12C H 0.9325 0.9690 -0.2441 0.128 Uiso 1 1 calc R . .
H12D H 0.8504 0.9758 -0.2258 0.128 Uiso 1 1 calc R . .
C125 C 0.9261(14) 0.9789(12) -0.1572(10) 0.071(7) Uani 1 1 d U . .
H12E H 0.8837 1.0156 -0.1621 0.107 Uiso 1 1 calc R . .
H12F H 0.9663 0.9954 -0.1780 0.107 Uiso 1 1 calc R . .
H12G H 0.9356 0.9643 -0.1229 0.107 Uiso 1 1 calc R . .
C126 C 0.9825(14) 0.8688(12) -0.1651(9) 0.069(7) Uani 1 1 d U . .
H12H H 0.9920 0.8528 -0.1307 0.104 Uiso 1 1 calc R . .
H12I H 1.0203 0.8903 -0.1850 0.104 Uiso 1 1 calc R . .
H12J H 0.9801 0.8300 -0.1757 0.104 Uiso 1 1 calc R . .
C127 C 0.7644(14) 0.7454(13) -0.1277(9) 0.053(5) Uani 1 1 d U . .
C128 C 0.8069(14) 0.7297(12) -0.1724(10) 0.069(7) Uani 1 1 d U . .
H12K H 0.7978 0.7698 -0.2007 0.103 Uiso 1 1 calc R . .
H12L H 0.7935 0.6914 -0.1779 0.103 Uiso 1 1 calc R . .
H12M H 0.8571 0.7176 -0.1676 0.103 Uiso 1 1 calc R . .
C129 C 0.7666(13) 0.6789(11) -0.0889(9) 0.057(6) Uani 1 1 d U . .
H12N H 0.8126 0.6634 -0.0758 0.085 Uiso 1 1 calc R . .
H12O H 0.7593 0.6449 -0.1029 0.085 Uiso 1 1 calc R . .
H12P H 0.7294 0.6846 -0.0626 0.085 Uiso 1 1 calc R . .
C130 C 0.6887(12) 0.7754(11) -0.1427(8) 0.049(6) Uani 1 1 d U . .
H13A H 0.6562 0.7800 -0.1139 0.073 Uiso 1 1 calc R . .
H13B H 0.6752 0.7450 -0.1572 0.073 Uiso 1 1 calc R . .
H13C H 0.6867 0.8204 -0.1667 0.073 Uiso 1 1 calc R . .
O15 O 0.7081(8) 0.7885(7) -0.0429(6) 0.051(4) Uani 1 1 d U . .
Zn6 Zn 0.67439(17) 0.78686(15) 0.02497(11) 0.0540(9) Uani 1 1 d U . .
O16 O 0.6899(10) 0.6829(8) 0.0490(6) 0.056(3) Uani 1 1 d U . .
C131 C 0.7492(16) 0.6464(13) 0.0421(9) 0.053(3) Uani 1 1 d U . .
O17 O 0.8051(9) 0.6625(8) 0.0476(6) 0.058(3) Uani 1 1 d U . .
C132 C 0.7608(14) 0.5813(12) 0.0246(8) 0.045(4) Uani 1 1 d U . .
C133 C 0.8238(13) 0.5356(11) 0.0292(8) 0.043(4) Uani 1 1 d U . .
H13 H 0.8599 0.5429 0.0435 0.051 Uiso 1 1 calc R . .
C134 C 0.8360(14) 0.4758(12) 0.0122(9) 0.047(4) Uani 1 1 d U . .
C135 C 0.9029(14) 0.4308(12) 0.0172(9) 0.051(4) Uani 1 1 d U . .
H13D H 0.9394 0.4390 0.0306 0.062 Uiso 1 1 calc R . .
C136 C 0.9112(14) 0.3750(13) 0.0013(9) 0.053(5) Uani 1 1 d U . .
H13E H 0.9540 0.3415 0.0052 0.064 Uiso 1 1 calc R . .
C137 C 0.8590(14) 0.3663(13) -0.0202(9) 0.055(5) Uani 1 1 d U . .
H13F H 0.8673 0.3269 -0.0310 0.066 Uiso 1 1 calc R . .
C138 C 0.7969(14) 0.4104(12) -0.0270(8) 0.049(5) Uani 1 1 d U . .
H13G H 0.7630 0.4040 -0.0438 0.059 Uiso 1 1 calc R . .
C139 C 0.7831(14) 0.4673(13) -0.0081(9) 0.049(4) Uani 1 1 d U . .
C140 C 0.7173(14) 0.5154(12) -0.0127(8) 0.049(4) Uani 1 1 d U . .
H140 H 0.6808 0.5099 -0.0277 0.059 Uiso 1 1 calc R . .
C141 C 0.7088(15) 0.5692(12) 0.0050(9) 0.048(3) Uani 1 1 d U . .
N6 N 0.6424(11) 0.6128(9) 0.0029(7) 0.049(3) Uani 1 1 d U . .
C142 C 0.6118(13) 0.6369(11) -0.0387(9) 0.046(4) Uani 1 1 d U . .
H14C H 0.6405 0.6252 -0.0658 0.055 Uiso 1 1 calc R . .
C143 C 0.5466(14) 0.6755(12) -0.0488(9) 0.042(4) Uani 1 1 d U . .
C144 C 0.5313(13) 0.6945(11) -0.1001(8) 0.043(5) Uani 1 1 d U . .
H14D H 0.5676 0.6813 -0.1234 0.051 Uiso 1 1 calc R . .
C145 C 0.4662(13) 0.7306(11) -0.1154(8) 0.037(4) Uani 1 1 d U . .
C146 C 0.4125(13) 0.7435(10) -0.0800(8) 0.040(4) Uani 1 1 d U . .
H14E H 0.3669 0.7643 -0.0905 0.048 Uiso 1 1 calc R . .
C147 C 0.4189(14) 0.7285(12) -0.0284(9) 0.046(4) Uani 1 1 d U . .
C148 C 0.4891(14) 0.6946(12) -0.0176(9) 0.044(4) Uani 1 1 d U . .
C149 C 0.4499(13) 0.7486(12) -0.1698(9) 0.049(4) Uani 1 1 d U . .
C150 C 0.5112(13) 0.7344(13) -0.2034(9) 0.067(7) Uani 1 1 d U . .
H15A H 0.5465 0.7586 -0.2018 0.100 Uiso 1 1 calc R . .
H15B H 0.4973 0.7497 -0.2367 0.100 Uiso 1 1 calc R . .
H15C H 0.5313 0.6852 -0.1945 0.100 Uiso 1 1 calc R . .
C151 C 0.4108(14) 0.8249(11) -0.1887(8) 0.063(7) Uani 1 1 d U . .
H15D H 0.3709 0.8352 -0.1652 0.095 Uiso 1 1 calc R . .
H15E H 0.3937 0.8328 -0.2203 0.095 Uiso 1 1 calc R . .
H15F H 0.4435 0.8546 -0.1926 0.095 Uiso 1 1 calc R . .
C152 C 0.3951(13) 0.7088(12) -0.1699(9) 0.060(6) Uani 1 1 d U . .
H15G H 0.4136 0.6599 -0.1559 0.090 Uiso 1 1 calc R . .
H15H H 0.3848 0.7175 -0.2035 0.090 Uiso 1 1 calc R . .
H15I H 0.3517 0.7236 -0.1505 0.090 Uiso 1 1 calc R . .
C153 C 0.3607(14) 0.7376(13) 0.0061(9) 0.054(5) Uani 1 1 d U . .
C154 C 0.2845(13) 0.7643(14) -0.0170(10) 0.077(7) Uani 1 1 d U . .
H15J H 0.2880 0.8007 -0.0476 0.115 Uiso 1 1 calc R . .
H15K H 0.2483 0.7818 0.0062 0.115 Uiso 1 1 calc R . .
H15L H 0.2717 0.7263 -0.0234 0.115 Uiso 1 1 calc R . .
C155 C 0.3635(15) 0.7918(12) 0.0327(9) 0.071(7) Uani 1 1 d U . .
H15M H 0.4075 0.7780 0.0482 0.107 Uiso 1 1 calc R . .
H15N H 0.3234 0.7941 0.0577 0.107 Uiso 1 1 calc R . .
H15O H 0.3613 0.8368 0.0088 0.107 Uiso 1 1 calc R . .
C156 C 0.3493(13) 0.6704(12) 0.0490(8) 0.061(7) Uani 1 1 d U . .
H15P H 0.3732 0.6299 0.0386 0.091 Uiso 1 1 calc R . .
H15Q H 0.2988 0.6711 0.0565 0.091 Uiso 1 1 calc R . .
H15R H 0.3689 0.6691 0.0782 0.091 Uiso 1 1 calc R . .
O18 O 0.5021(9) 0.6831(7) 0.0314(6) 0.052(3) Uani 1 1 d U . .
Zn7 Zn 1.02463(17) 0.99546(14) 0.60590(11) 0.0531(9) Uani 1 1 d U . .
O19 O 1.0987(9) 0.8393(7) 0.5400(6) 0.053(4) Uani 1 1 d U . .
C157 C 1.0788(14) 0.8676(12) 0.5713(9) 0.052(4) Uani 1 1 d U . .
O20 O 1.0827(9) 0.9304(7) 0.5663(5) 0.057(4) Uani 1 1 d U . .
C158 C 1.0535(13) 0.8278(12) 0.6214(9) 0.049(4) Uani 1 1 d U . .
C159 C 1.0326(12) 0.7689(11) 0.6235(9) 0.051(5) Uani 1 1 d U . .
H15 H 1.0340 0.7561 0.5947 0.061 Uiso 1 1 calc R . .
C160 C 1.0087(13) 0.7280(12) 0.6705(9) 0.051(4) Uani 1 1 d U . .
C161 C 0.9850(12) 0.6682(12) 0.6714(9) 0.053(5) Uani 1 1 d U . .
H16A H 0.9849 0.6572 0.6421 0.063 Uiso 1 1 calc R . .
C162 C 0.9628(13) 0.6282(13) 0.7154(9) 0.058(5) Uani 1 1 d U . .
H16B H 0.9496 0.5875 0.7170 0.070 Uiso 1 1 calc R . .
C163 C 0.9592(12) 0.6453(12) 0.7576(9) 0.049(5) Uani 1 1 d U . .
H16C H 0.9447 0.6164 0.7882 0.059 Uiso 1 1 calc R . .
C164 C 0.9765(12) 0.7041(11) 0.7549(9) 0.049(5) Uani 1 1 d U . .
H16D H 0.9698 0.7167 0.7842 0.059 Uiso 1 1 calc R . .
C165 C 1.0027(12) 0.7469(11) 0.7140(9) 0.042(4) Uani 1 1 d U . .
C166 C 1.0212(12) 0.8086(11) 0.7093(9) 0.050(5) Uani 1 1 d U . .
H16E H 1.0170 0.8238 0.7373 0.061 Uiso 1 1 calc R . .
C167 C 1.0462(13) 0.8487(12) 0.6627(9) 0.047(4) Uani 1 1 d U . .
N7 N 1.0611(10) 0.9118(10) 0.6620(7) 0.050(3) Uani 1 1 d U . .
C168 C 1.0961(13) 0.9145(12) 0.6951(9) 0.053(4) Uani 1 1 d U . .
H16F H 1.1177 0.8718 0.7157 0.063 Uiso 1 1 calc R . .
C169 C 1.1069(14) 0.9756(12) 0.7049(9) 0.056(4) Uani 1 1 d U . .
C170 C 1.1443(13) 0.9657(13) 0.7402(9) 0.059(5) Uani 1 1 d U . .
H17 H 1.1636 0.9199 0.7573 0.070 Uiso 1 1 calc R . .
C171 C 1.1583(13) 1.0172(13) 0.7549(9) 0.054(4) Uani 1 1 d U . .
C172 C 1.1218(13) 1.0802(13) 0.7314(9) 0.055(5) Uani 1 1 d U . .
H17A H 1.1248 1.1172 0.7421 0.066 Uiso 1 1 calc R . .
C173 C 1.0827(15) 1.0949(13) 0.6952(9) 0.059(4) Uani 1 1 d U . .
C174 C 1.0697(14) 1.0428(12) 0.6745(9) 0.054(4) Uani 1 1 d U . .
C175 C 1.2196(14) 1.0018(14) 0.7895(10) 0.060(5) Uani 1 1 d U . .
C176 C 1.2039(16) 0.9470(14) 0.8352(10) 0.091(9) Uani 1 1 d U . .
H17B H 1.2123 0.9035 0.8276 0.137 Uiso 1 1 calc R . .
H17C H 1.1545 0.9592 0.8479 0.137 Uiso 1 1 calc R . .
H17D H 1.2346 0.9425 0.8598 0.137 Uiso 1 1 calc R . .
C177 C 1.2878(13) 0.9832(13) 0.7635(10) 0.083(8) Uani 1 1 d U . .
H17E H 1.2939 1.0202 0.7337 0.125 Uiso 1 1 calc R . .
H17F H 1.2904 0.9414 0.7550 0.125 Uiso 1 1 calc R . .
H17G H 1.3251 0.9756 0.7843 0.125 Uiso 1 1 calc R . .
C178 C 1.2152(14) 1.0676(13) 0.8001(10) 0.077(7) Uani 1 1 d U . .
H17H H 1.1692 1.0809 0.8174 0.115 Uiso 1 1 calc R . .
H17I H 1.2210 1.1033 0.7694 0.115 Uiso 1 1 calc R . .
H17J H 1.2525 1.0618 0.8204 0.115 Uiso 1 1 calc R . .
C179 C 1.0372(17) 1.1657(13) 0.6757(9) 0.067(5) Uani 1 1 d U . .
C180 C 1.0479(17) 1.2145(13) 0.7011(9) 0.085(8) Uani 1 1 d U . .
H18A H 1.0966 1.2204 0.6933 0.128 Uiso 1 1 calc R . .
H18B H 1.0385 1.1957 0.7364 0.128 Uiso 1 1 calc R . .
H18C H 1.0156 1.2587 0.6899 0.128 Uiso 1 1 calc R . .
C181 C 1.0600(16) 1.1951(13) 0.6215(9) 0.083(8) Uani 1 1 d U . .
H18D H 1.0572 1.1638 0.6035 0.125 Uiso 1 1 calc R . .
H18E H 1.1085 1.2009 0.6177 0.125 Uiso 1 1 calc R . .
H18F H 1.0287 1.2394 0.6085 0.125 Uiso 1 1 calc R . .
C182 C 0.9574(15) 1.1667(13) 0.6810(10) 0.080(7) Uani 1 1 d U . .
H18G H 0.9393 1.1577 0.7155 0.121 Uiso 1 1 calc R . .
H18H H 0.9501 1.1315 0.6683 0.121 Uiso 1 1 calc R . .
H18I H 0.9322 1.2115 0.6626 0.121 Uiso 1 1 calc R . .
O21 O 1.0397(9) 1.0558(8) 0.6383(6) 0.054(4) Uani 1 1 d U . .
Zn8 Zn 1.08850(18) 0.86940(15) 0.46762(11) 0.0550(9) Uani 1 1 d U . .
O22 O 0.9875(9) 0.9234(7) 0.4585(6) 0.056(4) Uani 1 1 d U . .
C183 C 0.9305(16) 0.9019(13) 0.4789(9) 0.053(4) Uani 1 1 d U . .
O23 O 0.8676(10) 0.9405(8) 0.4754(6) 0.058(3) Uani 1 1 d U . .
C184 C 0.9309(14) 0.8267(12) 0.5057(8) 0.042(4) Uani 1 1 d U . .
C185 C 0.8702(14) 0.8137(12) 0.5305(8) 0.053(5) Uani 1 1 d U . .
H18 H 0.8307 0.8506 0.5302 0.064 Uiso 1 1 calc R . .
C186 C 0.8622(14) 0.7434(13) 0.5587(9) 0.048(5) Uani 1 1 d U . .
C187 C 0.7962(14) 0.7294(13) 0.5825(9) 0.059(6) Uani 1 1 d U . .
H18J H 0.7547 0.7644 0.5792 0.070 Uiso 1 1 calc R . .
C188 C 0.7942(14) 0.6615(12) 0.6115(9) 0.048(5) Uani 1 1 d U . .
H18K H 0.7528 0.6499 0.6309 0.058 Uiso 1 1 calc R . .
C189 C 0.8551(14) 0.6141(13) 0.6095(9) 0.053(5) Uani 1 1 d U . .
H18L H 0.8538 0.5685 0.6282 0.064 Uiso 1 1 calc R . .
C190 C 0.9179(15) 0.6244(13) 0.5839(9) 0.066(6) Uani 1 1 d U . .
H19 H 0.9579 0.5884 0.5831 0.079 Uiso 1 1 calc R . .
C191 C 0.9183(15) 0.6959(13) 0.5578(9) 0.052(5) Uani 1 1 d U . .
C192 C 0.9826(13) 0.7080(12) 0.5300(8) 0.045(5) Uani 1 1 d U . .
H19A H 1.0219 0.6708 0.5311 0.054 Uiso 1 1 calc R . .
C193 C 0.9897(15) 0.7722(13) 0.5014(9) 0.053(4) Uani 1 1 d U . .
N8 N 1.0479(12) 0.7884(10) 0.4742(7) 0.057(4) Uani 1 1 d U . .
C194 C 1.0831(13) 0.7439(12) 0.4499(9) 0.047(4) Uani 1 1 d U . .
H19B H 1.0628 0.7055 0.4566 0.057 Uiso 1 1 calc R . .
C195 C 1.1430(14) 0.7420(11) 0.4170(9) 0.048(4) Uani 1 1 d U . .
C196 C 1.1670(15) 0.6908(12) 0.3941(9) 0.059(5) Uani 1 1 d U . .
H19C H 1.1404 0.6563 0.4036 0.070 Uiso 1 1 calc R . .
C197 C 1.2219(15) 0.6826(12) 0.3607(10) 0.061(5) Uani 1 1 d U . .
C198 C 1.2557(13) 0.7378(11) 0.3474(9) 0.051(5) Uani 1 1 d U . .
H19D H 1.2933 0.7382 0.3221 0.062 Uiso 1 1 calc R . .
C199 C 1.2394(14) 0.7919(11) 0.3675(9) 0.051(4) Uani 1 1 d U . .
C200 C 1.1811(14) 0.7968(11) 0.4032(9) 0.050(4) Uani 1 1 d U . .
C201 C 1.2377(18) 0.6307(14) 0.3347(12) 0.084(6) Uani 1 1 d U . .
C202 C 1.216(2) 0.6597(16) 0.2859(12) 0.126(10) Uani 1 1 d U . .
H20D H 1.2450 0.6917 0.2663 0.189 Uiso 1 1 calc R . .
H20E H 1.1662 0.6840 0.2875 0.189 Uiso 1 1 calc R . .
H20F H 1.2209 0.6232 0.2709 0.189 Uiso 1 1 calc R . .
C203 C 1.2049(18) 0.5704(14) 0.3577(12) 0.111(9) Uani 1 1 d U . .
H20G H 1.1611 0.5778 0.3432 0.167 Uiso 1 1 calc R . .
H20H H 1.1944 0.5645 0.3929 0.167 Uiso 1 1 calc R . .
H20I H 1.2375 0.5295 0.3522 0.167 Uiso 1 1 calc R . .
C204 C 1.3142(17) 0.6061(16) 0.3293(14) 0.122(10) Uani 1 1 d U . .
H20J H 1.3310 0.5822 0.3615 0.182 Uiso 1 1 calc R . .
H20K H 1.3368 0.6449 0.3135 0.182 Uiso 1 1 calc R . .
H20L H 1.3260 0.5747 0.3091 0.182 Uiso 1 1 calc R . .
C205 C 1.2858(16) 0.8505(13) 0.3502(11) 0.073(5) Uani 1 1 d U . .
C206 C 1.3518(15) 0.8247(12) 0.3177(10) 0.081(8) Uani 1 1 d U . .
H20M H 1.3376 0.8269 0.2864 0.122 Uiso 1 1 calc R . .
H20N H 1.3734 0.7774 0.3343 0.122 Uiso 1 1 calc R . .
H20O H 1.3859 0.8535 0.3120 0.122 Uiso 1 1 calc R . .
C207 C 1.3182(16) 0.8511(14) 0.3951(10) 0.090(8) Uani 1 1 d U . .
H20P H 1.3460 0.8055 0.4098 0.136 Uiso 1 1 calc R . .
H20Q H 1.2804 0.8641 0.4191 0.136 Uiso 1 1 calc R . .
H20R H 1.3488 0.8840 0.3847 0.136 Uiso 1 1 calc R . .
C208 C 1.2397(15) 0.9168(12) 0.3261(11) 0.104(10) Uani 1 1 d U . .
H20S H 1.2102 0.9363 0.3511 0.156 Uiso 1 1 calc R . .
H20T H 1.2097 0.9093 0.3056 0.156 Uiso 1 1 calc R . .
H20U H 1.2691 0.9484 0.3059 0.156 Uiso 1 1 calc R . .
O24 O 1.1613(9) 0.8509(7) 0.4211(5) 0.049(3) Uani 1 1 d U . .
Zn9 Zn 0.83122(18) 1.03773(15) 0.48136(11) 0.0582(10) Uani 1 1 d U . .
O25 O 0.8797(9) 1.0378(8) 0.5416(6) 0.059(4) Uani 1 1 d U . .
O26 O 0.9283(10) 0.9802(8) 0.6119(6) 0.062(4) Uani 1 1 d U . .
C209 C 0.8825(15) 0.9911(12) 0.5854(10) 0.053(4) Uani 1 1 d U . .
C210 C 0.8270(15) 0.9500(12) 0.5971(9) 0.054(5) Uani 1 1 d U . .
C211 C 0.8395(14) 0.8926(11) 0.6366(8) 0.053(5) Uani 1 1 d U . .
H21 H 0.8820 0.8833 0.6511 0.064 Uiso 1 1 calc R . .
C212 C 0.7950(15) 0.8474(12) 0.6567(9) 0.060(5) Uani 1 1 d U . .
C213 C 0.8127(15) 0.7833(12) 0.6943(9) 0.058(5) Uani 1 1 d U . .
H21D H 0.8579 0.7662 0.7060 0.070 Uiso 1 1 calc R . .
C214 C 0.7586(15) 0.7493(13) 0.7117(9) 0.062(6) Uani 1 1 d U . .
H21E H 0.7686 0.7086 0.7377 0.074 Uiso 1 1 calc R . .
C215 C 0.6930(16) 0.7652(13) 0.6970(9) 0.066(6) Uani 1 1 d U . .
H21F H 0.6598 0.7375 0.7122 0.080 Uiso 1 1 calc R . .
C216 C 0.6768(15) 0.8234(12) 0.6589(9) 0.065(6) Uani 1 1 d U . .
H21G H 0.6325 0.8350 0.6463 0.078 Uiso 1 1 calc R . .
C217 C 0.7257(15) 0.8666(12) 0.6381(9) 0.055(5) Uani 1 1 d U . .
C218 C 0.7160(14) 0.9239(12) 0.5971(9) 0.058(5) Uani 1 1 d U . .
H21H H 0.6736 0.9353 0.5820 0.070 Uiso 1 1 calc R . .
C219 C 0.7647(15) 0.9650(12) 0.5772(9) 0.054(4) Uani 1 1 d U . .
N9 N 0.7513(12) 1.0204(10) 0.5327(7) 0.052(3) Uani 1 1 d U . .
C220 C 0.6882(15) 1.0587(12) 0.5315(9) 0.054(5) Uani 1 1 d U . .
H22 H 0.6586 1.0529 0.5613 0.065 Uiso 1 1 calc R . .
C221 C 0.6589(14) 1.1089(12) 0.4893(9) 0.049(5) Uani 1 1 d U . .
C222 C 0.5891(14) 1.1415(12) 0.4970(10) 0.054(5) Uani 1 1 d U . .
H22D H 0.5651 1.1292 0.5287 0.065 Uiso 1 1 calc R . .
C223 C 0.5527(14) 1.1920(12) 0.4594(9) 0.051(5) Uani 1 1 d U . .
C224 C 0.5939(15) 1.2034(13) 0.4117(9) 0.059(5) Uani 1 1 d U . .
H22E H 0.5705 1.2343 0.3846 0.071 Uiso 1 1 calc R . .
C225 C 0.6622(15) 1.1739(13) 0.4027(9) 0.058(5) Uani 1 1 d U . .
C226 C 0.6977(15) 1.1239(12) 0.4414(9) 0.053(5) Uani 1 1 d U . .
C227 C 0.4782(16) 1.2303(13) 0.4621(10) 0.062(5) Uani 1 1 d U . .
C228 C 0.4438(14) 1.2111(14) 0.5178(9) 0.085(8) Uani 1 1 d U . .
H22F H 0.4624 1.2330 0.5365 0.127 Uiso 1 1 calc R . .
H22G H 0.4555 1.1615 0.5322 0.127 Uiso 1 1 calc R . .
H22H H 0.3925 1.2270 0.5187 0.127 Uiso 1 1 calc R . .
C229 C 0.4345(13) 1.2090(12) 0.4354(10) 0.063(6) Uani 1 1 d U . .
H22I H 0.4376 1.1597 0.4485 0.095 Uiso 1 1 calc R . .
H22J H 0.4516 1.2200 0.4007 0.095 Uiso 1 1 calc R . .
H22K H 0.3853 1.2331 0.4393 0.095 Uiso 1 1 calc R . .
C230 C 0.4693(16) 1.3080(12) 0.4457(10) 0.085(8) Uani 1 1 d U . .
H23E H 0.4840 1.3233 0.4107 0.127 Uiso 1 1 calc R . .
H23F H 0.4985 1.3209 0.4638 0.127 Uiso 1 1 calc R . .
H23G H 0.4198 1.3294 0.4520 0.127 Uiso 1 1 calc R . .
C231 C 0.7023(14) 1.1888(13) 0.3514(9) 0.055(5) Uani 1 1 d U . .
C232 C 0.7184(15) 1.1244(12) 0.3358(9) 0.070(7) Uani 1 1 d U . .
H23H H 0.6798 1.1004 0.3488 0.105 Uiso 1 1 calc R . .
H23I H 0.7623 1.0948 0.3486 0.105 Uiso 1 1 calc R . .
H23J H 0.7237 1.1362 0.3001 0.105 Uiso 1 1 calc R . .
C233 C 0.7613(13) 1.2201(13) 0.3506(9) 0.063(7) Uani 1 1 d U . .
H23K H 0.7956 1.1874 0.3722 0.094 Uiso 1 1 calc R . .
H23L H 0.7435 1.2610 0.3617 0.094 Uiso 1 1 calc R . .
H23M H 0.7841 1.2328 0.3172 0.094 Uiso 1 1 calc R . .
C234 C 0.6532(13) 1.2403(13) 0.3150(8) 0.059(7) Uani 1 1 d U . .
H23N H 0.6410 1.2842 0.3222 0.089 Uiso 1 1 calc R . .
H23O H 0.6102 1.2238 0.3175 0.089 Uiso 1 1 calc R . .
H23P H 0.6769 1.2459 0.2819 0.089 Uiso 1 1 calc R . .
O27 O 0.7660(9) 1.0969(8) 0.4349(5) 0.050(3) Uani 1 1 d U . .
C235 C 0.5074(18) 0.5098(18) 0.0697(14) 0.139(8) Uani 1 1 d DU . .
H23S H 0.5319 0.5215 0.0918 0.167 Uiso 1 1 calc R . .
H23T H 0.4941 0.5511 0.0422 0.167 Uiso 1 1 calc R . .
Cl1 Cl 0.5647(5) 0.4425(5) 0.0469(4) 0.119(3) Uani 1 1 d DU . .
Cl2 Cl 0.4298(6) 0.4801(5) 0.1021(4) 0.126(3) Uani 1 1 d DU . .
C236 C 0.756(3) 0.922(2) 0.4141(18) 0.191(10) Uani 1 1 d U . .
H23Q H 0.7622 0.9694 0.3977 0.229 Uiso 1 1 calc R . .
H23R H 0.8021 0.8924 0.4222 0.229 Uiso 1 1 calc R . .
Cl3 Cl 0.6976(7) 0.9202(7) 0.4679(5) 0.183(5) Uani 1 1 d U . .
Cl4 Cl 0.7198(8) 0.8949(10) 0.3765(5) 0.230(7) Uani 1 1 d U . .
C237 C 0.549(2) 1.0502(19) 0.4053(15) 0.162(13) Uani 1 1 d U . .
H23C H 0.5947 1.0184 0.4023 0.195 Uiso 1 1 calc R . .
H23D H 0.5541 1.0790 0.4249 0.195 Uiso 1 1 calc R . .
Cl5 Cl 0.4889(7) 1.0051(7) 0.4351(6) 0.206(6) Uani 1 1 d U . .
Cl6 Cl 0.5282(6) 1.1042(6) 0.3454(4) 0.153(4) Uani 1 1 d U . .
C238 C 0.829(4) 0.469(3) 0.341(3) 0.22(2) Uani 0.50 1 d PDU B 1
H23A H 0.8389 0.5126 0.3190 0.262 Uiso 0.50 1 calc PR B 1
H23B H 0.7802 0.4769 0.3560 0.262 Uiso 0.50 1 calc PR B 1
Cl7 Cl 0.8894(13) 0.4348(13) 0.3881(7) 0.157(9) Uani 0.50 1 d PDU B 1
Cl8 Cl 0.8416(14) 0.4079(14) 0.3068(9) 0.185(10) Uani 0.50 1 d PDU B 1

loop_
_atom_site_aniso_label
_atom_site_aniso_U_11
_atom_site_aniso_U_22
_atom_site_aniso_U_33
_atom_site_aniso_U_23
_atom_site_aniso_U_13
_atom_site_aniso_U_12
Zn1 0.070(2) 0.0422(18) 0.0521(19) -0.0098(14) -0.0116(17) -0.0171(17)
O1 0.061(7) 0.047(5) 0.050(5) -0.009(3) -0.014(4) -0.009(5)
C1 0.058(8) 0.044(5) 0.044(8) -0.012(4) -0.009(6) -0.018(7)
O2 0.066(5) 0.053(6) 0.047(8) -0.014(6) -0.001(4) -0.018(5)
C2 0.065(10) 0.050(5) 0.046(10) -0.014(8) -0.002(7) -0.015(6)
C3 0.059(11) 0.052(6) 0.020(10) -0.011(8) -0.002(8) -0.015(7)
C4 0.048(10) 0.052(6) 0.022(9) -0.021(7) -0.012(7) -0.021(6)
C5 0.051(13) 0.049(7) 0.049(12) -0.014(9) -0.006(9) -0.018(8)
C6 0.050(14) 0.044(9) 0.057(13) -0.013(9) -0.012(9) -0.007(8)
C7 0.051(12) 0.052(8) 0.041(12) -0.016(9) -0.011(9) -0.009(9)
C8 0.044(11) 0.049(8) 0.040(11) -0.009(9) -0.011(8) -0.006(8)
C9 0.044(10) 0.045(6) 0.036(10) -0.010(8) -0.009(7) -0.012(7)
C10 0.056(10) 0.047(6) 0.045(11) -0.019(8) -0.007(8) -0.017(7)
C11 0.069(8) 0.048(5) 0.033(10) -0.017(6) -0.002(6) -0.015(4)
N1 0.077(5) 0.045(5) 0.022(8) -0.015(6) -0.005(5) -0.018(4)
C12 0.071(7) 0.050(7) 0.041(11) 0.002(9) -0.011(10) -0.019(7)
C13 0.065(9) 0.045(7) 0.042(10) -0.012(7) -0.011(9) -0.015(6)
C14 0.061(10) 0.043(8) 0.049(11) -0.019(8) -0.010(10) -0.009(7)
C15 0.046(10) 0.045(9) 0.071(11) -0.016(8) 0.002(8) -0.008(7)
C16 0.044(11) 0.027(9) 0.087(13) -0.031(8) -0.002(9) 0.000(7)
C17 0.055(9) 0.026(7) 0.077(11) -0.024(7) -0.008(8) -0.006(6)
C18 0.061(9) 0.031(7) 0.052(10) -0.024(7) -0.009(8) -0.011(6)
C19 0.041(12) 0.045(10) 0.087(12) -0.018(8) 0.000(10) -0.004(7)
C20 0.053(13) 0.039(12) 0.094(18) 0.001(11) -0.010(13) -0.016(10)
C21 0.039(16) 0.045(15) 0.091(14) -0.003(10) -0.014(12) -0.007(12)
C22 0.06(2) 0.078(17) 0.116(18) -0.050(14) -0.016(16) -0.006(13)
C23 0.052(10) 0.023(9) 0.097(13) -0.020(7) -0.012(7) -0.004(8)
C24 0.045(16) 0.028(10) 0.094(18) -0.015(8) 0.002(12) 0.001(10)
C25 0.09(2) 0.050(15) 0.066(15) -0.009(11) -0.011(11) -0.023(14)
C26 0.044(12) 0.036(14) 0.085(16) -0.016(11) -0.013(10) -0.015(9)
O3 0.060(7) 0.039(6) 0.066(9) -0.019(5) -0.007(7) -0.014(5)
Zn2 0.072(2) 0.0460(19) 0.0530(19) -0.0086(15) -0.0116(17) -0.0223(17)
O4 0.071(5) 0.045(6) 0.042(6) -0.003(4) -0.006(5) -0.025(4)
C27 0.072(10) 0.048(7) 0.048(7) -0.008(4) -0.012(7) -0.019(6)
O5 0.060(10) 0.046(5) 0.058(6) -0.007(4) -0.018(6) -0.027(5)
C28 0.069(11) 0.049(7) 0.048(7) -0.010(6) -0.015(8) -0.019(7)
C29 0.072(13) 0.048(8) 0.047(8) -0.009(6) -0.026(10) -0.011(8)
C30 0.064(12) 0.046(8) 0.047(8) -0.004(6) -0.013(9) -0.014(8)
C31 0.058(14) 0.049(9) 0.049(9) -0.007(7) -0.005(10) -0.017(9)
C32 0.070(14) 0.048(9) 0.056(10) -0.008(8) -0.005(11) -0.016(9)
C33 0.077(14) 0.046(10) 0.060(12) -0.010(7) -0.009(12) -0.007(10)
C34 0.073(13) 0.036(8) 0.058(11) -0.005(7) -0.018(11) -0.016(8)
C35 0.057(12) 0.040(8) 0.049(8) -0.005(6) -0.013(9) -0.015(8)
C36 0.067(13) 0.052(8) 0.052(9) -0.012(6) -0.011(10) -0.010(8)
C37 0.065(11) 0.040(6) 0.045(6) -0.007(5) -0.008(8) -0.024(7)
N2 0.071(11) 0.044(4) 0.048(6) -0.009(4) -0.018(8) -0.020(7)
C38 0.061(13) 0.045(6) 0.047(6) -0.010(5) -0.009(11) -0.002(10)
C39 0.079(12) 0.057(6) 0.050(6) -0.017(6) -0.012(10) -0.003(10)
C40 0.086(14) 0.056(8) 0.047(7) -0.013(6) 0.001(11) -0.006(11)
C41 0.097(13) 0.053(8) 0.045(6) -0.010(6) 0.001(10) 0.005(9)
C42 0.101(14) 0.051(9) 0.052(6) -0.012(7) -0.003(11) 0.002(10)
C43 0.083(12) 0.046(7) 0.053(5) -0.012(6) -0.004(10) -0.006(8)
C44 0.082(12) 0.053(7) 0.053(5) -0.016(5) -0.006(9) -0.013(10)
C45 0.099(14) 0.053(9) 0.050(8) -0.011(8) -0.006(9) 0.003(9)
C46 0.11(2) 0.051(11) 0.049(18) -0.009(11) -0.005(16) 0.001(13)
C47 0.12(2) 0.045(17) 0.067(18) -0.003(15) -0.020(15) -0.003(15)
C48 0.090(18) 0.072(19) 0.034(13) 0.001(13) -0.019(12) 0.017(15)
C46X 0.098(13) 0.05(2) 0.05(2) 0.00(2) -0.004(15) -0.003(12)
C47X 0.11(3) 0.06(2) 0.052(10) -0.014(13) -0.015(17) 0.01(2)
C48X 0.086(17) 0.052(12) 0.050(16) -0.009(11) -0.002(14) 0.006(13)
C49 0.095(15) 0.048(7) 0.056(10) -0.009(8) 0.014(10) -0.004(9)
C50 0.11(2) 0.049(11) 0.064(16) -0.012(13) 0.006(15) -0.015(14)
C51 0.14(2) 0.084(18) 0.073(12) -0.044(12) 0.032(13) -0.053(17)
C52 0.093(16) 0.043(15) 0.093(18) -0.019(15) 0.004(14) 0.005(10)
O6 0.071(10) 0.057(6) 0.052(4) -0.017(4) -0.015(6) -0.018(8)
Zn3 0.070(2) 0.0428(18) 0.0542(19) -0.0135(15) -0.0093(17) -0.0168(17)
O7 0.074(4) 0.040(4) 0.072(9) -0.013(5) -0.011(7) -0.015(4)
C53 0.073(5) 0.043(6) 0.061(10) -0.013(7) -0.022(9) -0.012(6)
O8 0.075(6) 0.044(7) 0.052(6) -0.006(6) -0.014(7) -0.025(6)
C54 0.073(9) 0.034(8) 0.065(11) -0.008(7) -0.016(9) -0.014(5)
C55 0.069(10) 0.032(9) 0.048(11) 0.001(8) -0.011(9) -0.017(6)
C56 0.065(10) 0.039(8) 0.050(11) -0.008(8) 0.000(9) -0.016(6)
C57 0.066(11) 0.040(10) 0.063(12) -0.014(9) -0.004(10) -0.016(7)
C58 0.076(13) 0.032(10) 0.073(13) -0.011(9) -0.015(10) -0.012(8)
C59 0.078(14) 0.035(10) 0.069(13) -0.013(9) -0.019(11) -0.007(7)
C60 0.061(12) 0.029(9) 0.084(13) -0.014(9) -0.003(10) -0.019(7)
C61 0.061(10) 0.028(9) 0.071(11) -0.009(8) -0.001(9) -0.019(6)
C62 0.065(10) 0.033(10) 0.081(12) -0.016(8) -0.010(10) -0.012(7)
C63 0.072(8) 0.027(9) 0.071(10) -0.007(6) -0.022(7) -0.008(5)
N3 0.084(8) 0.038(9) 0.062(6) -0.012(6) -0.030(6) 0.005(6)
C64 0.081(11) 0.049(11) 0.058(8) -0.012(8) -0.024(8) -0.011(8)
C65 0.070(10) 0.048(10) 0.048(7) -0.010(8) -0.016(7) -0.021(7)
C66 0.084(12) 0.062(12) 0.053(8) -0.018(9) -0.025(8) -0.012(9)
C67 0.078(12) 0.059(11) 0.058(7) -0.011(8) -0.025(7) -0.018(9)
C68 0.088(12) 0.041(11) 0.062(8) -0.011(9) -0.024(7) -0.014(9)
C69 0.081(10) 0.043(10) 0.062(7) -0.012(8) -0.021(6) -0.015(8)
C70 0.076(9) 0.039(10) 0.049(7) -0.005(8) -0.010(6) -0.022(7)
C71 0.083(14) 0.082(13) 0.060(8) -0.015(10) -0.030(9) -0.011(11)
C72 0.16(2) 0.134(18) 0.070(17) 0.005(14) 0.00(2) -0.075(19)
C73 0.12(2) 0.146(19) 0.066(15) -0.039(16) -0.046(18) 0.039(18)
C74 0.082(15) 0.11(2) 0.066(17) -0.003(17) -0.035(13) -0.001(14)
C75 0.075(11) 0.047(12) 0.065(10) -0.018(7) -0.024(7) -0.018(8)
C76 0.078(12) 0.068(15) 0.052(15) -0.030(10) -0.024(11) -0.012(11)
C77 0.070(19) 0.052(15) 0.096(17) -0.007(11) -0.012(11) -0.016(13)
C78 0.09(2) 0.066(16) 0.051(15) -0.017(11) -0.027(12) -0.028(13)
O9 0.076(6) 0.048(9) 0.043(7) 0.000(6) -0.006(5) -0.012(6)
Zn4 0.076(3) 0.0458(19) 0.0533(19) -0.0104(15) -0.0121(17) -0.0194(18)
O10 0.081(8) 0.047(5) 0.053(5) -0.009(3) -0.011(5) -0.014(5)
C79 0.068(8) 0.045(5) 0.059(9) -0.014(4) -0.009(6) -0.019(7)
O11 0.069(5) 0.044(6) 0.059(9) -0.009(6) -0.010(5) -0.015(5)
C80 0.065(10) 0.051(6) 0.059(10) -0.014(8) -0.009(7) -0.018(6)
C81 0.050(11) 0.057(7) 0.045(11) -0.025(8) -0.002(8) -0.023(7)
C82 0.057(11) 0.055(7) 0.058(11) -0.014(9) 0.009(8) -0.008(8)
C83 0.062(13) 0.048(8) 0.067(13) -0.010(10) 0.014(10) -0.003(9)
C84 0.066(14) 0.053(9) 0.062(13) -0.015(9) 0.016(10) -0.011(9)
C85 0.066(13) 0.057(9) 0.049(12) -0.017(10) 0.013(10) -0.014(10)
C86 0.053(12) 0.060(9) 0.057(12) -0.017(10) 0.009(9) -0.016(9)
C87 0.055(11) 0.059(7) 0.061(11) -0.019(9) 0.006(8) -0.011(8)
C88 0.050(10) 0.061(7) 0.061(12) -0.022(9) -0.022(8) -0.015(7)
C89 0.063(9) 0.050(5) 0.058(11) -0.014(7) -0.011(6) -0.020(4)
N4 0.074(5) 0.050(5) 0.054(10) -0.011(7) -0.016(5) -0.023(4)
C90 0.066(7) 0.048(6) 0.049(11) -0.009(9) -0.007(10) -0.021(7)
C91 0.059(10) 0.046(6) 0.045(10) -0.010(8) -0.011(8) -0.016(6)
C92 0.051(10) 0.047(8) 0.028(10) -0.016(9) -0.004(9) -0.008(7)
C93 0.035(9) 0.045(8) 0.049(10) -0.023(8) -0.004(8) 0.000(7)
C94 0.043(11) 0.045(8) 0.053(12) 0.001(9) -0.014(9) -0.015(7)
C95 0.062(10) 0.047(6) 0.055(10) -0.011(9) -0.031(8) -0.010(6)
C96 0.067(9) 0.050(6) 0.054(10) -0.012(8) -0.025(8) -0.017(6)
C97 0.038(11) 0.054(10) 0.062(10) -0.011(8) -0.010(9) -0.011(6)
C98 0.055(13) 0.047(11) 0.089(18) -0.012(11) -0.046(13) -0.010(9)
C99 0.044(13) 0.077(13) 0.048(10) -0.007(9) -0.028(9) -0.018(10)
C100 0.044(16) 0.057(12) 0.058(13) 0.002(11) -0.019(12) -0.012(11)
C101 0.058(10) 0.053(7) 0.083(11) -0.009(11) -0.036(9) -0.007(9)
C102 0.069(18) 0.047(8) 0.12(2) -0.019(14) -0.027(18) -0.004(12)
C103 0.069(18) 0.035(14) 0.076(11) 0.008(11) -0.041(12) 0.016(14)
C104 0.061(10) 0.068(17) 0.101(18) 0.000(16) -0.026(13) -0.010(10)
O12 0.076(8) 0.052(6) 0.058(9) -0.004(6) -0.031(7) -0.025(6)
Zn5 0.070(2) 0.051(2) 0.0553(19) -0.0103(16) -0.0156(17) -0.0233(17)
O13 0.077(5) 0.042(6) 0.060(6) -0.012(4) -0.017(6) -0.023(4)
C105 0.077(10) 0.045(7) 0.056(7) -0.010(4) -0.017(7) -0.021(6)
O14 0.077(11) 0.045(5) 0.061(6) -0.012(4) -0.027(7) -0.022(5)
C106 0.061(11) 0.042(7) 0.051(6) -0.016(5) -0.021(7) -0.028(6)
C107 0.055(13) 0.057(9) 0.045(7) -0.010(7) -0.014(9) -0.015(7)
C108 0.051(11) 0.055(8) 0.047(7) -0.016(6) -0.018(9) -0.018(7)
C109 0.054(14) 0.071(11) 0.046(8) -0.015(8) -0.007(10) -0.004(8)
C110 0.067(14) 0.064(11) 0.052(9) -0.027(9) -0.027(10) -0.009(8)
C111 0.063(14) 0.061(10) 0.047(10) -0.017(8) -0.010(10) -0.010(8)
C112 0.049(13) 0.049(9) 0.044(9) -0.006(7) 0.005(9) -0.019(8)
C113 0.044(11) 0.058(9) 0.042(7) -0.006(6) 0.000(8) -0.014(7)
C114 0.054(13) 0.051(8) 0.048(8) -0.012(6) -0.006(9) -0.018(8)
C115 0.055(11) 0.049(6) 0.049(6) -0.014(5) -0.013(7) -0.021(7)
N5 0.075(11) 0.047(5) 0.047(7) -0.012(4) -0.006(6) -0.022(6)
C116 0.060(12) 0.057(9) 0.054(11) -0.020(7) -0.007(7) -0.028(9)
C117 0.049(11) 0.064(10) 0.050(9) -0.022(7) -0.015(7) -0.026(8)
C118 0.059(12) 0.054(11) 0.049(11) -0.020(8) -0.010(7) -0.026(9)
C119 0.063(11) 0.053(10) 0.053(9) -0.020(7) -0.010(7) -0.017(8)
C120 0.049(12) 0.044(10) 0.048(10) -0.019(8) -0.008(7) -0.005(8)
C121 0.058(11) 0.043(9) 0.047(9) -0.014(7) -0.007(6) -0.010(8)
C122 0.047(11) 0.059(9) 0.044(7) -0.017(7) -0.012(6) -0.024(8)
C123 0.069(12) 0.052(11) 0.063(9) -0.028(9) 0.003(8) -0.017(8)
C124 0.15(2) 0.036(15) 0.053(9) -0.016(11) 0.007(12) 0.010(15)
C125 0.09(2) 0.043(13) 0.088(17) -0.034(13) 0.027(16) -0.021(11)
C126 0.082(12) 0.052(13) 0.066(16) -0.030(13) 0.022(12) -0.004(11)
C127 0.056(11) 0.050(10) 0.058(11) -0.023(7) -0.006(9) -0.010(9)
C128 0.071(16) 0.047(15) 0.094(14) -0.046(11) 0.014(14) -0.005(14)
C129 0.047(17) 0.036(10) 0.088(14) -0.023(9) -0.016(13) 0.002(11)
C130 0.062(12) 0.042(14) 0.047(15) -0.027(11) -0.011(11) 0.002(10)
O15 0.052(10) 0.051(8) 0.057(5) -0.019(5) -0.001(5) -0.021(7)
Zn6 0.065(2) 0.0474(18) 0.0513(19) -0.0126(16) -0.0041(17) -0.0180(17)
O16 0.070(4) 0.045(4) 0.061(8) -0.020(5) 0.002(6) -0.025(4)
C131 0.067(5) 0.052(6) 0.048(10) -0.018(7) -0.016(8) -0.014(6)
O17 0.072(6) 0.054(8) 0.056(6) -0.015(6) -0.011(7) -0.024(6)
C132 0.045(8) 0.050(8) 0.045(10) -0.015(7) -0.001(8) -0.018(5)
C133 0.051(9) 0.037(9) 0.044(11) -0.005(8) -0.014(9) -0.021(6)
C134 0.049(10) 0.051(9) 0.047(10) -0.019(8) -0.004(9) -0.016(6)
C135 0.046(10) 0.061(10) 0.048(12) -0.019(9) 0.005(10) -0.015(7)
C136 0.054(12) 0.052(10) 0.048(12) -0.014(9) 0.004(10) -0.008(8)
C137 0.059(14) 0.055(11) 0.055(12) -0.028(10) 0.010(11) -0.011(8)
C138 0.052(12) 0.060(11) 0.047(11) -0.032(9) 0.006(10) -0.017(8)
C139 0.052(10) 0.059(9) 0.048(10) -0.032(8) -0.005(9) -0.011(7)
C140 0.050(10) 0.062(11) 0.043(11) -0.027(8) -0.003(9) -0.008(7)
C141 0.053(8) 0.042(9) 0.053(10) -0.011(6) -0.016(6) -0.012(6)
N6 0.053(7) 0.037(9) 0.057(5) -0.010(5) -0.015(5) -0.011(6)
C142 0.042(9) 0.048(11) 0.051(7) -0.009(8) -0.009(7) -0.018(8)
C143 0.035(8) 0.052(10) 0.046(7) -0.014(8) 0.000(5) -0.021(8)
C144 0.026(9) 0.056(11) 0.047(7) -0.014(9) 0.001(6) -0.014(9)
C145 0.026(9) 0.036(10) 0.044(6) -0.004(7) 0.005(5) -0.012(8)
C146 0.034(9) 0.031(10) 0.045(6) 0.001(9) 0.010(5) -0.012(9)
C147 0.042(7) 0.047(10) 0.050(6) -0.015(8) 0.006(5) -0.017(8)
C148 0.041(7) 0.047(10) 0.042(6) -0.002(8) 0.007(5) -0.026(8)
C149 0.044(10) 0.046(9) 0.044(7) -0.004(9) -0.004(6) 0.001(8)
C150 0.064(13) 0.073(16) 0.051(10) -0.020(14) 0.004(11) 0.004(12)
C151 0.09(2) 0.046(8) 0.034(13) -0.012(10) -0.002(12) 0.009(10)
C152 0.062(10) 0.061(9) 0.054(10) -0.009(8) -0.021(7) -0.007(8)
C153 0.047(8) 0.066(11) 0.050(9) -0.019(7) 0.010(7) -0.020(10)
C154 0.046(8) 0.082(18) 0.093(19) -0.038(14) -0.001(11) 0.017(14)
C155 0.10(2) 0.057(14) 0.052(16) -0.020(11) 0.003(13) -0.007(15)
C156 0.049(17) 0.092(14) 0.057(14) -0.010(10) -0.006(11) -0.056(14)
O18 0.066(5) 0.042(8) 0.046(6) -0.013(6) -0.005(5) -0.008(6)
Zn7 0.064(2) 0.0432(18) 0.052(2) -0.0107(15) -0.0093(18) -0.0139(18)
O19 0.077(11) 0.022(7) 0.047(4) 0.001(5) -0.002(6) -0.005(7)
C157 0.070(11) 0.036(6) 0.048(5) -0.005(5) -0.011(8) -0.010(8)
O20 0.084(9) 0.037(7) 0.048(7) -0.006(5) -0.013(7) -0.017(7)
C158 0.041(11) 0.047(8) 0.052(6) -0.006(6) -0.003(9) -0.009(8)
C159 0.048(13) 0.046(10) 0.052(8) -0.011(7) 0.002(10) -0.007(9)
C160 0.044(11) 0.052(9) 0.054(7) -0.005(7) -0.009(9) -0.015(8)
C161 0.053(13) 0.063(11) 0.043(9) -0.002(8) -0.016(10) -0.023(10)
C162 0.059(13) 0.061(11) 0.049(10) 0.003(8) -0.012(11) -0.023(10)
C163 0.042(12) 0.045(11) 0.048(9) 0.001(9) 0.006(11) -0.011(10)
C164 0.035(12) 0.047(11) 0.054(8) 0.005(8) -0.007(10) -0.012(9)
C165 0.028(11) 0.040(9) 0.049(7) -0.001(7) -0.004(9) -0.008(8)
C166 0.047(12) 0.048(9) 0.052(7) -0.004(7) 0.001(10) -0.019(9)
C167 0.041(10) 0.046(5) 0.050(6) -0.003(5) -0.003(8) -0.015(7)
N7 0.046(9) 0.053(5) 0.049(6) -0.003(5) 0.001(6) -0.024(7)
C168 0.057(12) 0.051(7) 0.047(10) 0.003(7) -0.003(7) -0.030(9)
C169 0.063(12) 0.050(7) 0.055(10) 0.005(7) -0.018(7) -0.027(8)
C170 0.056(13) 0.050(9) 0.069(12) 0.003(9) -0.026(8) -0.022(10)
C171 0.035(10) 0.058(9) 0.073(11) -0.008(8) -0.013(7) -0.023(9)
C172 0.065(13) 0.057(9) 0.047(11) -0.017(9) -0.011(8) -0.014(9)
C173 0.080(11) 0.055(7) 0.045(10) -0.013(7) -0.017(8) -0.013(8)
C174 0.058(11) 0.051(7) 0.054(10) -0.005(7) -0.020(8) -0.018(8)
C175 0.031(11) 0.073(11) 0.083(13) -0.022(8) -0.013(8) -0.016(10)
C176 0.10(2) 0.099(17) 0.073(15) -0.006(12) -0.028(12) -0.022(17)
C177 0.034(10) 0.069(17) 0.10(2) 0.002(13) -0.024(11) 0.041(14)
C178 0.056(18) 0.094(14) 0.10(2) -0.047(13) -0.020(15) -0.018(15)
C179 0.099(12) 0.059(8) 0.042(10) -0.016(8) -0.021(9) -0.004(10)
C180 0.15(2) 0.052(11) 0.057(14) -0.012(12) -0.028(17) -0.022(15)
C181 0.15(2) 0.062(15) 0.048(10) -0.002(9) -0.024(13) -0.053(17)
C182 0.092(11) 0.067(17) 0.082(19) -0.041(15) -0.016(14) 0.012(11)
O21 0.060(11) 0.052(6) 0.050(9) -0.013(5) -0.017(7) -0.009(7)
Zn8 0.069(2) 0.0449(19) 0.0501(19) -0.0102(15) -0.0042(18) -0.0155(18)
O22 0.068(5) 0.045(6) 0.053(10) -0.014(7) -0.003(6) -0.014(5)
C183 0.064(5) 0.051(5) 0.048(10) -0.007(8) -0.020(9) -0.016(5)
O23 0.064(6) 0.055(5) 0.054(9) -0.008(6) -0.020(7) -0.012(6)
C184 0.059(9) 0.046(5) 0.034(10) -0.023(7) -0.012(8) -0.015(5)
C185 0.060(10) 0.051(7) 0.052(12) -0.020(9) -0.005(9) -0.014(7)
C186 0.048(10) 0.053(8) 0.048(11) -0.021(8) -0.007(9) -0.012(6)
C187 0.050(10) 0.061(9) 0.060(13) -0.016(10) 0.000(10) -0.010(8)
C188 0.054(12) 0.053(10) 0.053(12) -0.036(9) 0.004(10) -0.018(8)
C189 0.062(13) 0.052(10) 0.055(12) -0.036(9) 0.010(11) -0.014(8)
C190 0.056(12) 0.058(8) 0.068(13) -0.008(10) 0.004(11) -0.005(8)
C191 0.049(10) 0.052(7) 0.062(11) -0.026(9) -0.004(9) -0.011(6)
C192 0.048(10) 0.046(6) 0.055(12) -0.029(8) -0.009(9) -0.013(6)
C193 0.059(9) 0.050(6) 0.057(10) -0.020(8) -0.009(7) -0.013(5)
N8 0.062(9) 0.043(6) 0.059(10) -0.010(6) -0.004(7) -0.007(5)
C194 0.050(11) 0.030(9) 0.054(12) -0.002(7) -0.022(7) 0.005(8)
C195 0.060(10) 0.028(8) 0.053(11) -0.007(7) -0.017(7) 0.000(7)
C196 0.076(13) 0.026(9) 0.067(12) -0.012(8) -0.017(8) 0.003(9)
C197 0.075(12) 0.028(9) 0.077(11) -0.022(8) -0.021(8) 0.013(8)
C198 0.054(12) 0.027(10) 0.060(11) -0.006(7) -0.026(8) 0.019(8)
C199 0.069(11) 0.024(8) 0.049(10) 0.000(6) -0.012(7) 0.001(7)
C200 0.071(10) 0.025(8) 0.046(10) -0.001(6) -0.012(7) -0.003(7)
C201 0.099(14) 0.043(12) 0.112(13) -0.046(9) -0.021(11) 0.019(11)
C202 0.18(3) 0.11(2) 0.105(16) -0.074(12) -0.029(19) 0.02(2)
C203 0.15(2) 0.077(16) 0.15(2) -0.076(14) -0.02(2) -0.028(17)
C204 0.101(14) 0.09(2) 0.18(3) -0.080(19) 0.003(16) 0.022(14)
C205 0.087(14) 0.040(9) 0.082(13) -0.009(9) 0.010(9) -0.016(8)
C206 0.099(16) 0.045(15) 0.085(17) -0.012(13) 0.021(14) -0.018(12)
C207 0.12(2) 0.087(18) 0.079(15) -0.020(13) 0.032(12) -0.082(16)
C208 0.091(19) 0.039(10) 0.13(2) 0.025(14) 0.040(14) -0.018(11)
O24 0.065(7) 0.036(8) 0.048(6) -0.012(6) -0.014(6) -0.010(6)
Zn9 0.073(3) 0.0507(19) 0.050(2) -0.0037(16) -0.0114(18) -0.0212(18)
O25 0.062(9) 0.048(9) 0.069(8) -0.007(5) -0.023(7) -0.018(8)
O26 0.072(6) 0.058(10) 0.060(9) -0.010(7) -0.022(6) -0.020(7)
C209 0.069(8) 0.035(9) 0.061(7) -0.017(7) -0.020(7) -0.010(7)
C210 0.071(9) 0.037(9) 0.057(10) -0.010(6) -0.022(7) -0.013(7)
C211 0.072(11) 0.042(10) 0.054(11) -0.011(7) -0.025(9) -0.017(8)
C212 0.080(11) 0.045(9) 0.062(11) -0.008(7) -0.027(8) -0.023(8)
C213 0.078(12) 0.046(10) 0.061(12) -0.010(7) -0.027(10) -0.025(9)
C214 0.097(14) 0.055(11) 0.056(12) -0.014(8) -0.031(10) -0.042(10)
C215 0.084(13) 0.071(12) 0.052(12) -0.001(8) -0.015(11) -0.045(11)
C216 0.088(12) 0.061(12) 0.058(12) -0.007(8) -0.024(10) -0.038(9)
C217 0.078(10) 0.039(9) 0.057(10) -0.010(6) -0.023(8) -0.024(8)
C218 0.067(10) 0.050(11) 0.055(11) -0.005(7) -0.015(9) -0.017(8)
C219 0.063(9) 0.050(9) 0.048(8) -0.006(6) -0.012(6) -0.015(6)
N9 0.067(6) 0.046(9) 0.049(7) -0.009(5) -0.019(4) -0.020(5)
C220 0.057(7) 0.053(11) 0.057(8) -0.001(8) -0.021(6) -0.029(8)
C221 0.053(9) 0.046(10) 0.049(7) -0.011(8) -0.007(6) -0.017(8)
C222 0.056(9) 0.042(11) 0.062(9) -0.010(9) -0.003(7) -0.013(8)
C223 0.062(9) 0.047(10) 0.055(9) -0.029(8) -0.014(7) -0.006(7)
C224 0.073(10) 0.058(12) 0.050(9) -0.030(9) -0.013(7) 0.002(9)
C225 0.062(8) 0.054(11) 0.053(7) -0.006(7) -0.007(6) -0.014(8)
C226 0.061(8) 0.048(10) 0.049(7) -0.012(8) -0.004(6) -0.014(8)
C227 0.075(10) 0.042(9) 0.063(11) -0.027(9) -0.007(7) 0.011(9)
C228 0.061(16) 0.097(19) 0.068(12) -0.008(12) -0.007(11) 0.013(16)
C229 0.032(13) 0.061(15) 0.095(16) -0.047(14) 0.004(13) 0.018(13)
C230 0.12(2) 0.043(9) 0.089(18) -0.011(12) -0.045(18) 0.007(9)
C231 0.058(11) 0.051(11) 0.055(8) 0.002(8) -0.010(7) -0.026(8)
C232 0.11(2) 0.065(12) 0.039(14) -0.006(11) -0.011(14) -0.032(12)
C233 0.053(15) 0.073(16) 0.064(16) -0.005(14) -0.023(11) -0.025(13)
C234 0.046(15) 0.088(15) 0.046(10) -0.019(11) -0.011(11) -0.012(12)
O27 0.061(7) 0.047(7) 0.046(6) -0.018(6) -0.005(5) -0.013(6)
C235 0.136(10) 0.140(11) 0.146(13) -0.041(8) -0.018(9) -0.033(7)
Cl1 0.127(8) 0.106(7) 0.125(8) -0.017(6) -0.018(6) -0.048(6)
Cl2 0.169(9) 0.092(7) 0.113(8) -0.027(6) -0.003(7) -0.035(7)
C236 0.188(13) 0.204(14) 0.191(11) -0.060(10) -0.027(7) -0.052(9)
Cl3 0.163(12) 0.230(14) 0.188(11) -0.093(11) -0.045(9) -0.039(11)
Cl4 0.166(12) 0.38(2) 0.164(11) -0.106(12) -0.038(10) -0.039(13)
C237 0.19(3) 0.11(3) 0.20(2) -0.010(18) -0.06(2) -0.08(2)
Cl5 0.180(13) 0.166(12) 0.265(14) 0.001(10) -0.046(12) -0.088(10)
Cl6 0.154(11) 0.162(10) 0.159(10) -0.055(7) -0.033(9) -0.041(9)
C238 0.22(2) 0.22(2) 0.22(2) -0.065(12) -0.013(10) -0.053(11)
Cl7 0.17(2) 0.21(2) 0.101(14) -0.074(15) 0.078(13) -0.090(18)
Cl8 0.19(3) 0.21(2) 0.18(2) -0.027(18) -0.041(19) -0.10(2)

loop_
_atom_type_symbol
_atom_type_description
_atom_type_scat_dispersion_real
_atom_type_scat_dispersion_imag
_atom_type_scat_source
C C 0.0033 0.0016 'International Tables Vol C Tables 4.2.6.8 and 6.1.1.4'
H H 0.0000 0.0000 'International Tables Vol C Tables 4.2.6.8 and 6.1.1.4'
N N 0.0061 0.0033 'International Tables Vol C Tables 4.2.6.8 and 6.1.1.4'
O O 0.0106 0.0060 'International Tables Vol C Tables 4.2.6.8 and 6.1.1.4'
Zn Zn 0.2839 1.4301 'International Tables Vol C Tables 4.2.6.8 and 6.1.1.4'
Cl Cl 0.1484 0.1585 'International Tables Vol C Tables 4.2.6.8 and 6.1.1.4'

loop_
_geom_angle_atom_site_label_1
_geom_angle_atom_site_label_2
_geom_angle_atom_site_label_3
_geom_angle
_geom_angle_site_symmetry_1
_geom_angle_site_symmetry_3
O18 Zn1 N6 95.0(8) . .
O18 Zn1 O1 91.1(7) . .
N6 Zn1 O1 164.0(7) . .
O18 Zn1 O5 120.0(6) . .
N6 Zn1 O5 97.2(7) . .
O1 Zn1 O5 92.5(6) . .
O18 Zn1 O16 137.4(6) . .
N6 Zn1 O16 80.1(7) . .
O1 Zn1 O16 85.3(6) . .
O5 Zn1 O16 102.6(6) . .
C1 O1 Zn1 118.6(15) . .
C1 O1 Zn2 122.2(16) . .
Zn1 O1 Zn2 115.4(7) . .
O1 C1 O2 116(2) . .
O1 C1 C2 120(2) . .
O2 C1 C2 124(2) . .
C1 O2 Zn6 135.3(16) . .
C3 C2 C11 120(3) . .
C3 C2 C1 115(2) . .
C11 C2 C1 125(2) . .
C2 C3 C4 122(2) . .
C3 C4 C9 121(2) . .
C3 C4 C5 123(2) . .
C9 C4 C5 116(2) . .
C6 C5 C4 119(2) . .
C5 C6 C7 123(2) . .
C8 C7 C6 120(3) . .
C7 C8 C9 117(2) . .
C4 C9 C8 124(2) . .
C4 C9 C10 114(2) . .
C8 C9 C10 121(2) . .
C11 C10 C9 125(2) . .
C10 C11 C2 118(2) . .
C10 C11 N1 125(2) . .
C2 C11 N1 116(2) . .
C12 N1 C11 113(2) . .
C12 N1 Zn2 124.1(17) . .
C11 N1 Zn2 122.5(16) . .
N1 C12 C13 129(3) . .
C14 C13 C12 121(2) . .
C14 C13 C18 119(2) . .
C12 C13 C18 120(2) . .
C13 C14 C15 127(3) . .
C14 C15 C19 128(3) . .
C14 C15 C16 110(2) . .
C19 C15 C16 122(2) . .
C17 C16 C15 127(2) . .
C16 C17 C18 121(2) . .
C16 C17 C23 120(2) . .
C18 C17 C23 120(2) . .
O3 C18 C17 122(2) . .
O3 C18 C13 123(2) . .
C17 C18 C13 115(2) . .
C21 C19 C15 112(2) . .
C21 C19 C20 109(2) . .
C15 C19 C20 113(2) . .
C21 C19 C22 106.8(19) . .
C15 C19 C22 108(2) . .
C20 C19 C22 108(2) . .
C24 C23 C26 107.6(19) . .
C24 C23 C17 115(2) . .
C26 C23 C17 107(2) . .
C24 C23 C25 107(2) . .
C26 C23 C25 110(2) . .
C17 C23 C25 110.1(19) . .
C18 O3 Zn2 129.1(16) . .
O3 Zn2 N1 93.2(8) . .
O3 Zn2 O8 119.1(7) . .
N1 Zn2 O8 98.7(8) . .
O3 Zn2 O4 88.0(6) . .
N1 Zn2 O4 159.0(7) . .
O8 Zn2 O4 99.0(7) . .
O3 Zn2 O1 140.4(7) . .
N1 Zn2 O1 80.8(7) . .
O8 Zn2 O1 100.5(6) . .
O4 Zn2 O1 84.9(6) . .
C27 O4 Zn3 126.3(17) . .
C27 O4 Zn2 119.3(17) . .
Zn3 O4 Zn2 108.5(8) . .
O5 C27 O4 118(2) . .
O5 C27 C28 118(2) . .
O4 C27 C28 125(2) . .
C27 O5 Zn1 132.5(15) . .
C29 C28 C37 124(3) . .
C29 C28 C27 114(2) . .
C37 C28 C27 121(2) . .
C28 C29 C30 119(2) . .
C35 C30 C29 121(3) . .
C35 C30 C31 117(2) . .
C29 C30 C31 122(2) . .
C32 C31 C30 121(3) . .
C31 C32 C33 124(3) . .
C32 C33 C34 119(3) . .
C33 C34 C35 119(2) . .
C30 C35 C36 117(2) . .
C30 C35 C34 120(2) . .
C36 C35 C34 123(2) . .
C35 C36 C37 128(2) . .
N2 C37 C36 122(2) . .
N2 C37 C28 128(2) . .
C36 C37 C28 110(2) . .
C38 N2 C37 125(2) . .
C38 N2 Zn3 115.4(18) . .
C37 N2 Zn3 119.2(15) . .
N2 C38 C39 134(2) . .
C44 C39 C38 127(2) . .
C44 C39 C40 118(3) . .
C38 C39 C40 115(2) . .
C41 C40 C39 120(3) . .
C42 C41 C40 117(3) . .
C42 C41 C45 125(2) . .
C40 C41 C45 117(2) . .
C43 C42 C41 122(3) . .
C44 C43 C42 118(3) . .
C44 C43 C49 124(2) . .
C42 C43 C49 117(3) . .
C43 C44 C39 121(3) . .
C43 C44 O6 120(2) . .
C39 C44 O6 118(2) . .
C47X C45 C46 118(4) . .
C47X C45 C46X 108(3) . .
C46 C45 C46X 51(3) . .
C47X C45 C47 51(3) . .
C46 C45 C47 107(2) . .
C46X C45 C47 66(3) . .
C47X C45 C48 56(3) . .
C46 C45 C48 114(2) . .
C46X C45 C48 154(4) . .
C47 C45 C48 106(2) . .
C47X C45 C48X 108(2) . .
C46 C45 C48X 62(3) . .
C46X C45 C48X 113(3) . .
C47 C45 C48X 151(4) . .
C48 C45 C48X 62(2) . .
C47X C45 C41 122(3) . .
C46 C45 C41 119(2) . .
C46X C45 C41 98(3) . .
C47 C45 C41 101(2) . .
C48 C45 C41 108(2) . .
C48X C45 C41 108(4) . .
C43 C49 C51 115(2) . .
C43 C49 C50 115(2) . .
C51 C49 C50 106(2) . .
C43 C49 C52 108(2) . .
C51 C49 C52 106(2) . .
C50 C49 C52 105(2) . .
C44 O6 Zn3 128.4(16) . .
O6 Zn3 O11 130.7(7) . .
O6 Zn3 O4 127.8(7) . .
O11 Zn3 O4 101.5(7) . .
O6 Zn3 N2 92.7(7) . .
O11 Zn3 N2 89.3(7) . .
O4 Zn3 N2 87.3(7) . .
O6 Zn3 O7 88.5(7) . .
O11 Zn3 O7 92.2(7) . .
O4 Zn3 O7 89.5(6) . .
N2 Zn3 O7 176.6(8) . .
C53 O7 Zn4 125.6(17) . .
C53 O7 Zn3 119.3(17) . .
Zn4 O7 Zn3 114.5(9) . .
O7 C53 O8 127(3) . .
O7 C53 C54 121(3) . .
O8 C53 C54 112(3) . .
C53 O8 Zn2 131.5(18) . .
C55 C54 C63 118(2) . .
C55 C54 C53 117(3) . .
C63 C54 C53 124(3) . .
C54 C55 C56 122(3) . .
C55 C56 C57 122(3) . .
C55 C56 C61 120(3) . .
C57 C56 C61 118(2) . .
C58 C57 C56 121(3) . .
C57 C58 C59 122(3) . .
C58 C59 C60 120(3) . .
C59 C60 C61 119(3) . .
C62 C61 C60 127(3) . .
C62 C61 C56 114(2) . .
C60 C61 C56 119(3) . .
C63 C62 C61 125(3) . .
C62 C63 C54 120(3) . .
C62 C63 N3 124(3) . .
C54 C63 N3 115(2) . .
C64 N3 C63 108(2) . .
C64 N3 Zn4 130(2) . .
C63 N3 Zn4 121.6(17) . .
N3 C64 C65 119(3) . .
C70 C65 C64 127(2) . .
C70 C65 C66 115(3) . .
C64 C65 C66 117(3) . .
C67 C66 C65 126(3) . .
C66 C67 C68 117(3) . .
C66 C67 C71 123(3) . .
C68 C67 C71 119(3) . .
C67 C68 C69 124(3) . .
C68 C69 C70 117(3) . .
C68 C69 C75 117(3) . .
C70 C69 C75 125(2) . .
O9 C70 C69 120(3) . .
O9 C70 C65 120(3) . .
C69 C70 C65 120(3) . .
C74 C71 C72 111(3) . .
C74 C71 C73 116(3) . .
C72 C71 C73 106(3) . .
C74 C71 C67 112(3) . .
C72 C71 C67 102(2) . .
C73 C71 C67 108(2) . .
C76 C75 C77 112(2) . .
C76 C75 C78 113(2) . .
C77 C75 C78 104(2) . .
C76 C75 C69 114(2) . .
C77 C75 C69 109(2) . .
C78 C75 C69 105(2) . .
C70 O9 Zn4 128.2(18) . .
O9 Zn4 N3 92.0(8) . .
O9 Zn4 O14 128.1(6) . .
N3 Zn4 O14 92.4(8) . .
O9 Zn4 O10 89.1(7) . .
N3 Zn4 O10 169.1(7) . .
O14 Zn4 O10 95.5(7) . .
O9 Zn4 O7 131.8(7) . .
N3 Zn4 O7 82.2(8) . .
O14 Zn4 O7 100.0(7) . .
O10 Zn4 O7 89.1(7) . .
C79 O10 Zn4 120.9(15) . .
C79 O10 Zn5 122.3(16) . .
Zn4 O10 Zn5 115.4(7) . .
O11 C79 O10 119(3) . .
O11 C79 C80 122(2) . .
O10 C79 C80 119(2) . .
C79 O11 Zn3 133.9(18) . .
C81 C80 C79 116(2) . .
C81 C80 C89 116(3) . .
C79 C80 C89 128(2) . .
C82 C81 C80 122(2) . .
C81 C82 C87 119(3) . .
C81 C82 C83 124(2) . .
C87 C82 C83 118(3) . .
C84 C83 C82 121(2) . .
C83 C84 C85 122(2) . .
C84 C85 C86 115(2) . .
C87 C86 C85 122(2) . .
C86 C87 C88 119(3) . .
C86 C87 C82 122(3) . .
C88 C87 C82 119(3) . .
C89 C88 C87 123(3) . .
C88 C89 N4 128(2) . .
C88 C89 C80 120(2) . .
N4 C89 C80 112(2) . .
C90 N4 C89 110(2) . .
C90 N4 Zn5 126.3(18) . .
C89 N4 Zn5 123.7(17) . .
N4 C90 C91 126(3) . .
C92 C91 C96 126(2) . .
C92 C91 C90 116(2) . .
C96 C91 C90 119(2) . .
C91 C92 C93 125(2) . .
C92 C93 C97 126(2) . .
C92 C93 C94 106(2) . .
C97 C93 C94 128(2) . .
C95 C94 C93 137(2) . .
C94 C95 C101 127(2) . .
C94 C95 C96 112(2) . .
C101 C95 C96 120(2) . .
O12 C96 C91 124(2) . .
O12 C96 C95 121(2) . .
C91 C96 C95 114(2) . .
C93 C97 C100 111(2) . .
C93 C97 C98 114(2) . .
C100 C97 C98 108(2) . .
C93 C97 C99 107(2) . .
C100 C97 C99 108(2) . .
C98 C97 C99 109(2) . .
C104 C101 C95 113(2) . .
C104 C101 C102 113(3) . .
C95 C101 C102 107(2) . .
C104 C101 C103 109(2) . .
C95 C101 C103 104(2) . .
C102 C101 C103 111(2) . .
C96 O12 Zn5 132.2(16) . .
O12 Zn5 N4 88.7(8) . .
O12 Zn5 O17 127.7(7) . .
N4 Zn5 O17 95.9(8) . .
O12 Zn5 O13 94.1(7) . .
N4 Zn5 O13 165.4(8) . .
O17 Zn5 O13 93.7(7) . .
O12 Zn5 O10 131.5(7) . .
N4 Zn5 O10 81.0(7) . .
O17 Zn5 O10 100.5(6) . .
O13 Zn5 O10 86.5(6) . .
C105 O13 Zn5 119.2(16) . .
C105 O13 Zn6 126.6(17) . .
Zn5 O13 Zn6 112.4(8) . .
O14 C105 O13 126(3) . .
O14 C105 C106 119(3) . .
O13 C105 C106 114(2) . .
C105 O14 Zn4 130.5(16) . .
C107 C106 C115 115(2) . .
C107 C106 C105 117(2) . .
C115 C106 C105 127(3) . .
C106 C107 C108 123(2) . .
C113 C108 C109 119(2) . .
C113 C108 C107 119(3) . .
C109 C108 C107 123(2) . .
C110 C109 C108 121(3) . .
C109 C110 C111 119(3) . .
C112 C111 C110 121(3) . .
C111 C112 C113 120(2) . .
C108 C113 C112 120(3) . .
C108 C113 C114 120(2) . .
C112 C113 C114 120(2) . .
C115 C114 C113 119(2) . .
C114 C115 C106 124(3) . .
C114 C115 N5 116(2) . .
C106 C115 N5 119(2) . .
C116 N5 C115 116(2) . .
C116 N5 Zn6 125.3(19) . .
C115 N5 Zn6 117.5(15) . .
N5 C116 C117 124(2) . .
C118 C117 C116 119(2) . .
C118 C117 C122 115(2) . .
C116 C117 C122 125(2) . .
C119 C118 C117 126(2) . .
C118 C119 C120 117(2) . .
C118 C119 C123 125(2) . .
C120 C119 C123 118(2) . .
C121 C120 C119 120(2) . .
C122 C121 C120 120(2) . .
C122 C121 C127 122(2) . .
C120 C121 C127 118(2) . .
O15 C122 C121 121(2) . .
O15 C122 C117 119(2) . .
C121 C122 C117 120(2) . .
C126 C123 C125 105(2) . .
C126 C123 C119 108(2) . .
C125 C123 C119 111(2) . .
C126 C123 C124 111(2) . .
C125 C123 C124 108(2) . .
C119 C123 C124 113(2) . .
C121 C127 C129 116(2) . .
C121 C127 C128 113(2) . .
C129 C127 C128 107(2) . .
C121 C127 C130 105(2) . .
C129 C127 C130 110(2) . .
C128 C127 C130 105(2) . .
C122 O15 Zn6 130.4(15) . .
O2 Zn6 O15 124.2(7) . .
O2 Zn6 N5 99.5(8) . .
O15 Zn6 N5 87.9(7) . .
O2 Zn6 O16 94.4(7) . .
O15 Zn6 O16 93.6(6) . .
N5 Zn6 O16 162.2(8) . .
O2 Zn6 O13 102.8(7) . .
O15 Zn6 O13 132.9(7) . .
N5 Zn6 O13 79.7(7) . .
O16 Zn6 O13 86.4(6) . .
C131 O16 Zn6 120.5(16) . .
C131 O16 Zn1 123.6(16) . .
Zn6 O16 Zn1 111.5(9) . .
O16 C131 O17 120(2) . .
O16 C131 C132 123(3) . .
O17 C131 C132 116(3) . .
C131 O17 Zn5 135.2(18) . .
C133 C132 C141 119(2) . .
C133 C132 C131 120(2) . .
C141 C132 C131 121(3) . .
C132 C133 C134 120(2) . .
C139 C134 C135 124(3) . .
C139 C134 C133 118(3) . .
C135 C134 C133 118(2) . .
C136 C135 C134 115(3) . .
C135 C136 C137 121(3) . .
C138 C137 C136 124(3) . .
C137 C138 C139 118(3) . .
C134 C139 C138 118(3) . .
C134 C139 C140 121(2) . .
C138 C139 C140 121(2) . .
C141 C140 C139 118(3) . .
C140 C141 C132 124(3) . .
C140 C141 N6 116(2) . .
C132 C141 N6 120(2) . .
C142 N6 C141 120(2) . .
C142 N6 Zn1 116.5(18) . .
C141 N6 Zn1 123.4(17) . .
N6 C142 C143 131(3) . .
C142 C143 C148 130(3) . .
C142 C143 C144 116(2) . .
C148 C143 C144 114(2) . .
C145 C144 C143 122(2) . .
C144 C145 C146 117(2) . .
C144 C145 C149 122(2) . .
C146 C145 C149 120(2) . .
C145 C146 C147 127(2) . .
C153 C147 C148 126(2) . .
C153 C147 C146 123(3) . .
C148 C147 C146 110(2) . .
C143 C148 O18 116(2) . .
C143 C148 C147 129(2) . .
O18 C148 C147 115(2) . .
C150 C149 C152 111(2) . .
C150 C149 C151 109(2) . .
C152 C149 C151 104(2) . .
C150 C149 C145 114(2) . .
C152 C149 C145 107.1(18) . .
C151 C149 C145 111(2) . .
C147 C153 C155 113(2) . .
C147 C153 C156 116(2) . .
C155 C153 C156 105(2) . .
C147 C153 C154 114(2) . .
C155 C153 C154 105(2) . .
C156 C153 C154 102.2(18) . .
C148 O18 Zn1 127.4(16) . .
O21 Zn7 O26 118.1(7) . .
O21 Zn7 N7 91.3(7) . .
O26 Zn7 N7 96.8(7) . .
O21 Zn7 O20 138.9(7) . .
O26 Zn7 O20 102.9(7) . .
N7 Zn7 O20 80.1(7) . .
O21 Zn7 O22 89.5(6) . 2_776
O26 Zn7 O22 94.9(7) . 2_776
N7 Zn7 O22 166.3(7) . 2_776
O20 Zn7 O22 90.4(6) . 2_776
C157 O19 Zn8 132.7(16) . .
O19 C157 O20 124(2) . .
O19 C157 C158 119(2) . .
O20 C157 C158 116(2) . .
C157 O20 Zn7 128.2(16) . .
C157 O20 Zn9 114.4(17) . 2_776
Zn7 O20 Zn9 116.8(7) . 2_776
C167 C158 C159 121(2) . .
C167 C158 C157 124(2) . .
C159 C158 C157 115(2) . .
C158 C159 C160 118(2) . .
C165 C160 C159 123(2) . .
C165 C160 C161 120(2) . .
C159 C160 C161 117(2) . .
C162 C161 C160 118(2) . .
C161 C162 C163 122(2) . .
C164 C163 C162 119(2) . .
C163 C164 C165 126(3) . .
C164 C165 C166 128(2) . .
C164 C165 C160 115(2) . .
C166 C165 C160 117(2) . .
C165 C166 C167 121(2) . .
C158 C167 C166 121(2) . .
C158 C167 N7 123(2) . .
C166 C167 N7 116(2) . .
C168 N7 C167 121(2) . .
C168 N7 Zn7 123.0(16) . .
C167 N7 Zn7 116.1(16) . .
N7 C168 C169 128(2) . .
C170 C169 C168 118(2) . .
C170 C169 C174 126(3) . .
C168 C169 C174 116(2) . .
C169 C170 C171 125(3) . .
C172 C171 C170 112(3) . .
C172 C171 C175 126(2) . .
C170 C171 C175 121(2) . .
C173 C172 C171 127(3) . .
C172 C173 C174 124(2) . .
C172 C173 C179 122(3) . .
C174 C173 C179 113(2) . .
O21 C174 C169 129(2) . .
O21 C174 C173 125(2) . .
C169 C174 C173 105(2) . .
C177 C175 C178 109(2) . .
C177 C175 C176 114(2) . .
C178 C175 C176 112(3) . .
C177 C175 C171 110(2) . .
C178 C175 C171 106(2) . .
C176 C175 C171 107(2) . .
C180 C179 C173 111(2) . .
C180 C179 C181 106(2) . .
C173 C179 C181 110(2) . .
C180 C179 C182 109(3) . .
C173 C179 C182 114(2) . .
C181 C179 C182 108(2) . .
C174 O21 Zn7 129.6(17) . .
O24 Zn8 N8 95.2(8) . .
O24 Zn8 O19 123.7(7) . .
N8 Zn8 O19 91.2(7) . .
O24 Zn8 O22 129.3(7) . .
N8 Zn8 O22 84.3(8) . .
O19 Zn8 O22 107.0(7) . .
O24 Zn8 O25 88.1(7) . 2_776
N8 Zn8 O25 173.6(8) . 2_776
O19 Zn8 O25 91.4(6) . 2_776
O22 Zn8 O25 89.3(6) . 2_776
C183 O22 Zn8 126.4(16) . .
C183 O22 Zn7 115.1(16) . 2_776
Zn8 O22 Zn7 115.0(8) . 2_776
O22 C183 O23 124(2) . .
O22 C183 C184 123(3) . .
O23 C183 C184 114(2) . .
C183 O23 Zn9 129.8(16) . .
C185 C184 C193 121(2) . .
C185 C184 C183 116(3) . .
C193 C184 C183 123(2) . .
C184 C185 C186 122(3) . .
C191 C186 C187 123(3) . .
C191 C186 C185 116(2) . .
C187 C186 C185 122(3) . .
C186 C187 C188 118(3) . .
C189 C188 C187 116(2) . .
C188 C189 C190 128(3) . .
C189 C190 C191 114(3) . .
C186 C191 C192 123(3) . .
C186 C191 C190 121(3) . .
C192 C191 C190 115(3) . .
C193 C192 C191 122(3) . .
N8 C193 C192 126(3) . .
N8 C193 C184 118(2) . .
C192 C193 C184 116(2) . .
C193 N8 C194 115(2) . .
C193 N8 Zn8 127.4(19) . .
C194 N8 Zn8 117.9(18) . .
N8 C194 C195 134(2) . .
C194 C195 C196 122(2) . .
C194 C195 C200 120(2) . .
C196 C195 C200 117(3) . .
C197 C196 C195 130(3) . .
C196 C197 C198 111(2) . .
C196 C197 C201 125(3) . .
C198 C197 C201 123(3) . .
C199 C198 C197 126(3) . .
C198 C199 C200 120(2) . .
C198 C199 C205 121(2) . .
C200 C199 C205 119(2) . .
O24 C200 C199 121(2) . .
O24 C200 C195 123(2) . .
C199 C200 C195 116(2) . .
C202 C201 C204 107(3) . .
C202 C201 C197 111(3) . .
C204 C201 C197 108(3) . .
C202 C201 C203 106(3) . .
C204 C201 C203 108(3) . .
C197 C201 C203 116(3) . .
C208 C205 C207 114(3) . .
C208 C205 C206 116(2) . .
C207 C205 C206 103(3) . .
C208 C205 C199 109(2) . .
C207 C205 C199 109(2) . .
C206 C205 C199 107(2) . .
C200 O24 Zn8 129.8(15) . .
O27 Zn9 N9 90.6(8) . .
O27 Zn9 O23 115.0(7) . .
N9 Zn9 O23 98.4(7) . .
O27 Zn9 O20 91.1(6) . 2_776
N9 Zn9 O20 169.1(7) . 2_776
O23 Zn9 O20 90.6(6) . 2_776
O27 Zn9 O25 140.7(6) . .
N9 Zn9 O25 82.2(7) . .
O23 Zn9 O25 104.3(6) . .
O20 Zn9 O25 89.7(6) 2_776 .
C209 O25 Zn9 126.7(15) . .
C209 O25 Zn8 118.5(15) . 2_776
Zn9 O25 Zn8 114.0(7) . 2_776
C209 O26 Zn7 138.0(18) . .
O26 C209 O25 123(2) . .
O26 C209 C210 123(2) . .
O25 C209 C210 114(2) . .
C219 C210 C211 117(2) . .
C219 C210 C209 129(2) . .
C211 C210 C209 113(2) . .
C210 C211 C212 125(3) . .
C211 C212 C213 124(3) . .
C211 C212 C217 117(2) . .
C213 C212 C217 119(2) . .
C214 C213 C212 114(3) . .
C215 C214 C213 129(3) . .
C214 C215 C216 117(3) . .
C215 C216 C217 121(3) . .
C218 C217 C216 125(3) . .
C218 C217 C212 116(2) . .
C216 C217 C212 119(2) . .
C219 C218 C217 124(3) . .
C210 C219 C218 120(2) . .
C210 C219 N9 120(2) . .
C218 C219 N9 119(2) . .
C220 N9 C219 116(2) . .
C220 N9 Zn9 125.0(17) . .
C219 N9 Zn9 118.9(18) . .
N9 C220 C221 126(3) . .
C222 C221 C220 115(2) . .
C222 C221 C226 121(2) . .
C220 C221 C226 123(3) . .
C221 C222 C223 122(2) . .
C222 C223 C224 114(2) . .
C222 C223 C227 128(2) . .
C224 C223 C227 118(2) . .
C225 C224 C223 126(3) . .
C224 C225 C226 119(3) . .
C224 C225 C231 123(2) . .
C226 C225 C231 118(3) . .
O27 C226 C225 121(2) . .
O27 C226 C221 121(2) . .
C225 C226 C221 118(3) . .
C229 C227 C223 111(2) . .
C229 C227 C230 111(2) . .
C223 C227 C230 114(2) . .
C229 C227 C228 104(2) . .
C223 C227 C228 110(2) . .
C230 C227 C228 106(2) . .
C233 C231 C232 118(2) . .
C233 C231 C234 107.0(19) . .
C232 C231 C234 104(2) . .
C233 C231 C225 110(2) . .
C232 C231 C225 108(2) . .
C234 C231 C225 109(2) . .
C226 O27 Zn9 130.6(15) . .
Cl2 C235 Cl1 108.3(18) . .
Cl4 C236 Cl3 108(3) . .
Cl5 C237 Cl6 114(2) . .
Cl7 C238 Cl8 109(2) . .

loop_
_geom_bond_atom_site_label_1
_geom_bond_atom_site_label_2
_geom_bond_distance
_geom_bond_site_symmetry_2
Zn1 O18 1.931(17) .
Zn1 N6 2.01(2) .
Zn1 O1 2.021(16) .
Zn1 O5 2.033(15) .
Zn1 O16 2.173(17) .
O1 C1 1.32(2) .
O1 Zn2 2.155(15) .
C1 O2 1.33(2) .
C1 C2 1.48(3) .
O2 Zn6 1.956(17) .
C2 C3 1.36(3) .
C2 C11 1.42(3) .
C3 C4 1.39(3) .
C4 C9 1.39(3) .
C4 C5 1.42(3) .
C5 C6 1.33(3) .
C6 C7 1.41(3) .
C7 C8 1.36(3) .
C8 C9 1.41(3) .
C9 C10 1.47(3) .
C10 C11 1.32(3) .
C11 N1 1.46(3) .
N1 C12 1.32(3) .
N1 Zn2 1.91(2) .
C12 C13 1.42(3) .
C13 C14 1.40(3) .
C13 C18 1.49(3) .
C14 C15 1.41(3) .
C15 C19 1.47(3) .
C15 C16 1.47(3) .
C16 C17 1.36(3) .
C17 C18 1.44(3) .
C17 C23 1.57(3) .
C18 O3 1.30(3) .
C19 C21 1.46(3) .
C19 C20 1.54(3) .
C19 C22 1.61(3) .
C23 C24 1.49(3) .
C23 C26 1.56(3) .
C23 C25 1.59(3) .
O3 Zn2 1.902(15) .
Zn2 O8 1.951(16) .
Zn2 O4 2.083(17) .
O4 C27 1.30(3) .
O4 Zn3 2.083(16) .
C27 O5 1.25(3) .
C27 C28 1.49(3) .
C28 C29 1.38(3) .
C28 C37 1.46(3) .
C29 C30 1.43(3) .
C30 C35 1.38(3) .
C30 C31 1.43(3) .
C31 C32 1.33(3) .
C32 C33 1.36(3) .
C33 C34 1.37(3) .
C34 C35 1.47(3) .
C35 C36 1.39(3) .
C36 C37 1.43(3) .
C37 N2 1.33(3) .
N2 C38 1.30(3) .
N2 Zn3 2.101(18) .
C38 C39 1.39(3) .
C39 C44 1.39(3) .
C39 C40 1.42(3) .
C40 C41 1.40(3) .
C41 C42 1.39(3) .
C41 C45 1.60(3) .
C42 C43 1.37(3) .
C43 C44 1.36(3) .
C43 C49 1.49(3) .
C44 O6 1.39(3) .
C45 C47X 1.52(4) .
C45 C46 1.52(2) .
C45 C46X 1.53(2) .
C45 C47 1.53(4) .
C45 C48 1.53(2) .
C45 C48X 1.53(2) .
C49 C51 1.54(3) .
C49 C50 1.56(3) .
C49 C52 1.56(4) .
O6 Zn3 1.916(16) .
Zn3 O11 2.043(17) .
Zn3 O7 2.156(16) .
O7 C53 1.21(3) .
O7 Zn4 2.090(17) .
C53 O8 1.26(3) .
C53 C54 1.60(3) .
C54 C55 1.35(3) .
C54 C63 1.42(3) .
C55 C56 1.41(3) .
C56 C57 1.44(3) .
C56 C61 1.46(3) .
C57 C58 1.36(3) .
C58 C59 1.40(3) .
C59 C60 1.42(3) .
C60 C61 1.44(3) .
C61 C62 1.41(3) .
C62 C63 1.31(3) .
C63 N3 1.48(3) .
N3 C64 1.31(3) .
N3 Zn4 1.96(2) .
C64 C65 1.45(3) .
C65 C70 1.45(3) .
C65 C66 1.47(3) .
C66 C67 1.30(3) .
C67 C68 1.41(3) .
C67 C71 1.66(4) .
C68 C69 1.42(3) .
C69 C70 1.43(3) .
C69 C75 1.62(4) .
C70 O9 1.37(3) .
C71 C74 1.43(4) .
C71 C72 1.52(4) .
C71 C73 1.52(4) .
C75 C76 1.44(3) .
C75 C77 1.54(3) .
C75 C78 1.54(3) .
O9 Zn4 1.886(17) .
Zn4 O14 2.012(15) .
Zn4 O10 2.088(17) .
O10 C79 1.35(3) .
O10 Zn5 2.115(15) .
C79 O11 1.22(3) .
C79 C80 1.46(3) .
C80 C81 1.44(3) .
C80 C89 1.48(3) .
C81 C82 1.36(3) .
C82 C87 1.43(3) .
C82 C83 1.44(3) .
C83 C84 1.39(3) .
C84 C85 1.44(3) .
C85 C86 1.48(3) .
C86 C87 1.36(3) .
C87 C88 1.41(3) .
C88 C89 1.32(3) .
C89 N4 1.43(3) .
N4 C90 1.32(3) .
N4 Zn5 1.96(2) .
C90 C91 1.51(3) .
C91 C92 1.37(3) .
C91 C96 1.40(3) .
C92 C93 1.39(3) .
C93 C97 1.43(3) .
C93 C94 1.47(3) .
C94 C95 1.30(3) .
C95 C101 1.52(3) .
C95 C96 1.54(3) .
C96 O12 1.27(3) .
C97 C100 1.54(3) .
C97 C98 1.55(3) .
C97 C99 1.61(3) .
C101 C104 1.52(3) .
C101 C102 1.52(3) .
C101 C103 1.56(3) .
O12 Zn5 1.916(15) .
Zn5 O17 2.008(16) .
Zn5 O13 2.092(18) .
O13 C105 1.33(3) .
O13 Zn6 2.170(16) .
C105 O14 1.22(3) .
C105 C106 1.49(3) .
C106 C107 1.41(3) .
C106 C115 1.43(3) .
C107 C108 1.45(3) .
C108 C113 1.41(3) .
C108 C109 1.42(3) .
C109 C110 1.38(3) .
C110 C111 1.41(3) .
C111 C112 1.39(3) .
C112 C113 1.41(3) .
C113 C114 1.45(3) .
C114 C115 1.39(3) .
C115 N5 1.44(3) .
N5 C116 1.29(3) .
N5 Zn6 2.011(18) .
C116 C117 1.44(3) .
C117 C118 1.44(3) .
C117 C122 1.45(3) .
C118 C119 1.32(3) .
C119 C120 1.43(3) .
C119 C123 1.53(3) .
C120 C121 1.42(3) .
C121 C122 1.39(3) .
C121 C127 1.49(3) .
C122 O15 1.29(2) .
C123 C126 1.48(3) .
C123 C125 1.52(3) .
C123 C124 1.53(3) .
C127 C129 1.49(3) .
C127 C128 1.50(3) .
C127 C130 1.54(3) .
O15 Zn6 1.962(16) .
Zn6 O16 2.045(15) .
O16 C131 1.25(3) .
C131 O17 1.28(3) .
C131 C132 1.57(3) .
C132 C133 1.36(3) .
C132 C141 1.37(3) .
C133 C134 1.45(3) .
C134 C139 1.36(3) .
C134 C135 1.42(3) .
C135 C136 1.37(3) .
C136 C137 1.37(3) .
C137 C138 1.34(3) .
C138 C139 1.42(3) .
C139 C140 1.43(3) .
C140 C141 1.35(3) .
C141 N6 1.39(3) .
N6 C142 1.34(3) .
C142 C143 1.36(3) .
C143 C148 1.39(3) .
C143 C144 1.48(3) .
C144 C145 1.38(3) .
C145 C146 1.38(3) .
C145 C149 1.57(3) .
C146 C147 1.45(3) .
C147 C153 1.41(3) .
C147 C148 1.42(3) .
C148 O18 1.42(3) .
C149 C150 1.45(3) .
C149 C152 1.53(3) .
C149 C151 1.57(3) .
C153 C155 1.59(3) .
C153 C156 1.60(3) .
C153 C154 1.64(3) .
Zn7 O21 1.914(16) .
Zn7 O26 1.978(18) .
Zn7 N7 2.054(19) .
Zn7 O20 2.070(17) .
Zn7 O22 2.100(15) 2_776
O19 C157 1.20(3) .
O19 Zn8 2.024(16) .
C157 O20 1.31(3) .
C157 C158 1.51(3) .
O20 Zn9 2.108(16) 2_776
C158 C167 1.38(3) .
C158 C159 1.39(3) .
C159 C160 1.44(3) .
C160 C165 1.42(3) .
C160 C161 1.45(3) .
C161 C162 1.36(3) .
C162 C163 1.37(3) .
C163 C164 1.35(3) .
C164 C165 1.36(3) .
C165 C166 1.40(3) .
C166 C167 1.43(3) .
C167 N7 1.43(3) .
N7 C168 1.30(3) .
C168 C169 1.48(3) .
C169 C170 1.30(3) .
C169 C174 1.49(3) .
C170 C171 1.39(3) .
C171 C172 1.36(3) .
C171 C175 1.61(3) .
C172 C173 1.32(3) .
C173 C174 1.50(3) .
C173 C179 1.52(3) .
C174 O21 1.21(3) .
C175 C177 1.45(3) .
C175 C178 1.50(3) .
C175 C176 1.51(3) .
C179 C180 1.52(3) .
C179 C181 1.53(3) .
C179 C182 1.55(4) .
Zn8 O24 1.852(16) .
Zn8 N8 2.02(2) .
Zn8 O22 2.041(18) .
Zn8 O25 2.138(15) 2_776
O22 C183 1.30(3) .
O22 Zn7 2.100(15) 2_776
C183 O23 1.30(3) .
C183 C184 1.53(3) .
O23 Zn9 2.053(17) .
C184 C185 1.33(3) .
C184 C193 1.43(3) .
C185 C186 1.49(3) .
C186 C191 1.29(3) .
C186 C187 1.42(3) .
C187 C188 1.42(3) .
C188 C189 1.36(3) .
C189 C190 1.36(3) .
C190 C191 1.46(3) .
C191 C192 1.42(3) .
C192 C193 1.38(3) .
C193 N8 1.33(3) .
N8 C194 1.34(3) .
C194 C195 1.39(3) .
C195 C196 1.39(3) .
C195 C200 1.46(3) .
C196 C197 1.34(3) .
C197 C198 1.41(3) .
C197 C201 1.46(4) .
C198 C199 1.39(3) .
C199 C200 1.42(3) .
C199 C205 1.63(3) .
C200 O24 1.35(3) .
C201 C202 1.45(4) .
C201 C204 1.46(4) .
C201 C203 1.49(4) .
C205 C208 1.49(3) .
C205 C207 1.55(4) .
C205 C206 1.56(3) .
Zn9 O27 1.933(17) .
Zn9 N9 2.00(2) .
Zn9 O20 2.108(16) 2_776
Zn9 O25 2.133(16) .
O25 C209 1.34(3) .
O25 Zn8 2.138(15) 2_776
O26 C209 1.22(3) .
C209 C210 1.50(3) .
C210 C219 1.37(3) .
C210 C211 1.38(3) .
C211 C212 1.39(3) .
C212 C213 1.45(3) .
C212 C217 1.47(3) .
C213 C214 1.38(3) .
C214 C215 1.36(3) .
C215 C216 1.38(3) .
C216 C217 1.43(3) .
C217 C218 1.40(3) .
C218 C219 1.39(3) .
C219 N9 1.45(3) .
N9 C220 1.30(3) .
C220 C221 1.44(3) .
C221 C222 1.39(3) .
C221 C226 1.45(3) .
C222 C223 1.41(3) .
C223 C224 1.46(3) .
C223 C227 1.49(3) .
C224 C225 1.35(3) .
C225 C226 1.42(3) .
C225 C231 1.54(3) .
C226 O27 1.33(3) .
C227 C229 1.48(3) .
C227 C230 1.53(3) .
C227 C228 1.61(3) .
C231 C233 1.47(3) .
C231 C232 1.51(3) .
C231 C234 1.52(3) .
C235 Cl2 1.80(3) .
C235 Cl1 1.81(3) .
C236 Cl4 1.70(4) .
C236 Cl3 1.77(5) .
C237 Cl5 1.66(3) .
C237 Cl6 1.80(4) .
C238 Cl7 1.81(4) .
C238 Cl8 1.81(3) .

loop_
_geom_torsion_atom_site_label_1
_geom_torsion_atom_site_label_2
_geom_torsion_atom_site_label_3
_geom_torsion_atom_site_label_4
_geom_torsion
_geom_torsion_site_symmetry_1
_geom_torsion_site_symmetry_4
O18 Zn1 O1 C1 -57.5(17) . .
N6 Zn1 O1 C1 55(4) . .
O5 Zn1 O1 C1 -177.6(17) . .
O16 Zn1 O1 C1 80.0(17) . .
O18 Zn1 O1 Zn2 101.0(8) . .
N6 Zn1 O1 Zn2 -147(2) . .
O5 Zn1 O1 Zn2 -19.1(8) . .
O16 Zn1 O1 Zn2 -121.6(8) . .
Zn1 O1 C1 O2 -41(3) . .
Zn2 O1 C1 O2 161.6(14) . .
Zn1 O1 C1 C2 137.9(19) . .
Zn2 O1 C1 C2 -19(3) . .
O1 C1 O2 Zn6 -32(3) . .
C2 C1 O2 Zn6 148.4(19) . .
O1 C1 C2 C3 164(2) . .
O2 C1 C2 C3 -17(4) . .
O1 C1 C2 C11 -19(4) . .
O2 C1 C2 C11 160(2) . .
C11 C2 C3 C4 3(4) . .
C1 C2 C3 C4 -180(2) . .
C2 C3 C4 C9 -6(3) . .
C2 C3 C4 C5 176(2) . .
C3 C4 C5 C6 -173(2) . .
C9 C4 C5 C6 9(3) . .
C4 C5 C6 C7 -8(4) . .
C5 C6 C7 C8 4(4) . .
C6 C7 C8 C9 -1(3) . .
C3 C4 C9 C8 175(2) . .
C5 C4 C9 C8 -7(3) . .
C3 C4 C9 C10 7(3) . .
C5 C4 C9 C10 -175(2) . .
C7 C8 C9 C4 3(3) . .
C7 C8 C9 C10 171(2) . .
C4 C9 C10 C11 -6(4) . .
C8 C9 C10 C11 -175(2) . .
C9 C10 C11 C2 4(4) . .
C9 C10 C11 N1 174(2) . .
C3 C2 C11 C10 -2(4) . .
C1 C2 C11 C10 -179(2) . .
C3 C2 C11 N1 -174(2) . .
C1 C2 C11 N1 10(4) . .
C10 C11 N1 C12 48(3) . .
C2 C11 N1 C12 -141(2) . .
C10 C11 N1 Zn2 -127(2) . .
C2 C11 N1 Zn2 43(3) . .
C11 N1 C12 C13 -167(2) . .
Zn2 N1 C12 C13 8(4) . .
N1 C12 C13 C14 -177(2) . .
N1 C12 C13 C18 4(4) . .
C12 C13 C14 C15 -177(2) . .
C18 C13 C14 C15 2(4) . .
C13 C14 C15 C19 -176(3) . .
C13 C14 C15 C16 2(4) . .
C14 C15 C16 C17 2(4) . .
C19 C15 C16 C17 180(3) . .
C15 C16 C17 C18 -10(4) . .
C15 C16 C17 C23 176(2) . .
C16 C17 C18 O3 -175(2) . .
C23 C17 C18 O3 0(4) . .
C16 C17 C18 C13 13(3) . .
C23 C17 C18 C13 -172(2) . .
C14 C13 C18 O3 178(2) . .
C12 C13 C18 O3 -3(4) . .
C14 C13 C18 C17 -10(3) . .
C12 C13 C18 C17 169(2) . .
C14 C15 C19 C21 -136(3) . .
C16 C15 C19 C21 47(3) . .
C14 C15 C19 C20 -12(4) . .
C16 C15 C19 C20 170(2) . .
C14 C15 C19 C22 107(3) . .
C16 C15 C19 C22 -70(3) . .
C16 C17 C23 C24 -7(4) . .
C18 C17 C23 C24 178(2) . .
C16 C17 C23 C26 113(2) . .
C18 C17 C23 C26 -62(3) . .
C16 C17 C23 C25 -128(2) . .
C18 C17 C23 C25 57(3) . .
C17 C18 O3 Zn2 177.7(16) . .
C13 C18 O3 Zn2 -10(3) . .
C18 O3 Zn2 N1 17(2) . .
C18 O3 Zn2 O8 119(2) . .
C18 O3 Zn2 O4 -142(2) . .
C18 O3 Zn2 O1 -62(2) . .
C12 N1 Zn2 O3 -15.2(19) . .
C11 N1 Zn2 O3 159.8(16) . .
C12 N1 Zn2 O8 -135.3(18) . .
C11 N1 Zn2 O8 39.7(17) . .
C12 N1 Zn2 O4 78(3) . .
C11 N1 Zn2 O4 -107(2) . .
C12 N1 Zn2 O1 125.3(19) . .
C11 N1 Zn2 O1 -59.6(16) . .
C1 O1 Zn2 O3 132.0(17) . .
Zn1 O1 Zn2 O3 -25.7(15) . .
C1 O1 Zn2 N1 48.1(18) . .
Zn1 O1 Zn2 N1 -109.6(9) . .
C1 O1 Zn2 O8 -49.2(18) . .
Zn1 O1 Zn2 O8 153.2(8) . .
C1 O1 Zn2 O4 -147.4(18) . .
Zn1 O1 Zn2 O4 54.9(8) . .
O3 Zn2 O4 C27 65.0(17) . .
N1 Zn2 O4 C27 -29(3) . .
O8 Zn2 O4 C27 -175.8(16) . .
O1 Zn2 O4 C27 -76.0(16) . .
O3 Zn2 O4 Zn3 -89.6(7) . .
N1 Zn2 O4 Zn3 176.5(16) . .
O8 Zn2 O4 Zn3 29.5(7) . .
O1 Zn2 O4 Zn3 129.4(7) . .
Zn3 O4 C27 O5 -174.1(15) . .
Zn2 O4 C27 O5 36(3) . .
Zn3 O4 C27 C28 11(4) . .
Zn2 O4 C27 C28 -139(2) . .
O4 C27 O5 Zn1 41(4) . .
C28 C27 O5 Zn1 -144.4(18) . .
O18 Zn1 O5 C27 -138(2) . .
N6 Zn1 O5 C27 122(2) . .
O1 Zn1 O5 C27 -45(3) . .
O16 Zn1 O5 C27 41(3) . .
O5 C27 C28 C29 24(3) . .
O4 C27 C28 C29 -162(2) . .
O5 C27 C28 C37 -163(2) . .
O4 C27 C28 C37 11(4) . .
C37 C28 C29 C30 7(4) . .
C27 C28 C29 C30 180(2) . .
C28 C29 C30 C35 -4(4) . .
C28 C29 C30 C31 176(2) . .
C35 C30 C31 C32 0(4) . .
C29 C30 C31 C32 179(2) . .
C30 C31 C32 C33 3(4) . .
C31 C32 C33 C34 -6(4) . .
C32 C33 C34 C35 7(4) . .
C29 C30 C35 C36 -1(4) . .
C31 C30 C35 C36 179(2) . .
C29 C30 C35 C34 -179(2) . .
C31 C30 C35 C34 1(4) . .
C33 C34 C35 C30 -4(4) . .
C33 C34 C35 C36 178(2) . .
C30 C35 C36 C37 5(4) . .
C34 C35 C36 C37 -177(2) . .
C35 C36 C37 N2 180(2) . .
C35 C36 C37 C28 -3(4) . .
C29 C28 C37 N2 174(2) . .
C27 C28 C37 N2 1(4) . .
C29 C28 C37 C36 -3(4) . .
C27 C28 C37 C36 -176(2) . .
C36 C37 N2 C38 -32(4) . .
C28 C37 N2 C38 152(3) . .
C36 C37 N2 Zn3 144.1(19) . .
C28 C37 N2 Zn3 -32(3) . .
C37 N2 C38 C39 -176(3) . .
Zn3 N2 C38 C39 8(4) . .
N2 C38 C39 C44 6(5) . .
N2 C38 C39 C40 -165(3) . .
C44 C39 C40 C41 1(4) . .
C38 C39 C40 C41 172(3) . .
C39 C40 C41 C42 10(4) . .
C39 C40 C41 C45 -175(2) . .
C40 C41 C42 C43 -8(5) . .
C45 C41 C42 C43 177(3) . .
C41 C42 C43 C44 -5(5) . .
C41 C42 C43 C49 -179(3) . .
C42 C43 C44 C39 18(5) . .
C49 C43 C44 C39 -170(3) . .
C42 C43 C44 O6 -166(3) . .
C49 C43 C44 O6 6(5) . .
C38 C39 C44 C43 175(3) . .
C40 C39 C44 C43 -15(5) . .
C38 C39 C44 O6 -2(5) . .
C40 C39 C44 O6 168(2) . .
C42 C41 C45 C47X -9(5) . .
C40 C41 C45 C47X 176(4) . .
C42 C41 C45 C46 -176(3) . .
C40 C41 C45 C46 9(4) . .
C42 C41 C45 C46X -126(4) . .
C40 C41 C45 C46X 59(4) . .
C42 C41 C45 C47 -60(3) . .
C40 C41 C45 C47 125(3) . .
C42 C41 C45 C48 51(4) . .
C40 C41 C45 C48 -123(3) . .
C42 C41 C45 C48X 116(4) . .
C40 C41 C45 C48X -58(4) . .
C44 C43 C49 C51 178(3) . .
C42 C43 C49 C51 -9(4) . .
C44 C43 C49 C50 -57(4) . .
C42 C43 C49 C50 116(3) . .
C44 C43 C49 C52 60(4) . .
C42 C43 C49 C52 -127(3) . .
C43 C44 O6 Zn3 166(2) . .
C39 C44 O6 Zn3 -18(4) . .
C44 O6 Zn3 O11 -67(2) . .
C44 O6 Zn3 O4 113(2) . .
C44 O6 Zn3 N2 24(2) . .
C44 O6 Zn3 O7 -159(2) . .
C27 O4 Zn3 O6 -121.6(19) . .
Zn2 O4 Zn3 O6 30.8(10) . .
C27 O4 Zn3 O11 58.5(19) . .
Zn2 O4 Zn3 O11 -149.0(6) . .
C27 O4 Zn3 N2 -30.2(19) . .
Zn2 O4 Zn3 N2 122.2(8) . .
C27 O4 Zn3 O7 150.7(19) . .
Zn2 O4 Zn3 O7 -56.9(7) . .
C38 N2 Zn3 O6 -17.5(19) . .
C37 N2 Zn3 O6 166(2) . .
C38 N2 Zn3 O11 113.2(19) . .
C37 N2 Zn3 O11 -63(2) . .
C38 N2 Zn3 O4 -145.2(19) . .
C37 N2 Zn3 O4 39(2) . .
O6 Zn3 O7 C53 -59(2) . .
O11 Zn3 O7 C53 170(2) . .
O4 Zn3 O7 C53 68(2) . .
N2 Zn3 O7 C53 52(14) . .
O6 Zn3 O7 Zn4 112.0(9) . .
O11 Zn3 O7 Zn4 -18.7(9) . .
O4 Zn3 O7 Zn4 -120.2(9) . .
Zn4 O7 C53 O8 161.9(19) . .
Zn3 O7 C53 O8 -28(4) . .
Zn4 O7 C53 C54 -26(4) . .
Zn3 O7 C53 C54 144.7(18) . .
O7 C53 O8 Zn2 -29(4) . .
C54 C53 O8 Zn2 158.3(15) . .
O3 Zn2 O8 C53 117(2) . .
N1 Zn2 O8 C53 -144(2) . .
O4 Zn2 O8 C53 24(2) . .
O1 Zn2 O8 C53 -62(2) . .
O7 C53 C54 C55 165(2) . .
O8 C53 C54 C55 -22(3) . .
O7 C53 C54 C63 -8(4) . .
O8 C53 C54 C63 165(2) . .
C63 C54 C55 C56 -5(4) . .
C53 C54 C55 C56 -179(2) . .
C54 C55 C56 C57 -180(2) . .
C54 C55 C56 C61 -4(4) . .
C55 C56 C57 C58 174(2) . .
C61 C56 C57 C58 -1(4) . .
C56 C57 C58 C59 5(4) . .
C57 C58 C59 C60 -5(4) . .
C58 C59 C60 C61 2(4) . .
C59 C60 C61 C62 176(2) . .
C59 C60 C61 C56 1(4) . .
C55 C56 C61 C62 8(3) . .
C57 C56 C61 C62 -177(2) . .
C55 C56 C61 C60 -177(2) . .
C57 C56 C61 C60 -2(3) . .
C60 C61 C62 C63 -177(3) . .
C56 C61 C62 C63 -2(4) . .
C61 C62 C63 C54 -7(4) . .
C61 C62 C63 N3 178(2) . .
C55 C54 C63 C62 11(4) . .
C53 C54 C63 C62 -176(2) . .
C55 C54 C63 N3 -174(2) . .
C53 C54 C63 N3 -1(4) . .
C62 C63 N3 C64 42(3) . .
C54 C63 N3 C64 -133(2) . .
C62 C63 N3 Zn4 -140(2) . .
C54 C63 N3 Zn4 45(3) . .
C63 N3 C64 C65 179(2) . .
Zn4 N3 C64 C65 1(4) . .
N3 C64 C65 C70 11(4) . .
N3 C64 C65 C66 -171(2) . .
C70 C65 C66 C67 -8(4) . .
C64 C65 C66 C67 174(2) . .
C65 C66 C67 C68 12(4) . .
C65 C66 C67 C71 -177(2) . .
C66 C67 C68 C69 -10(4) . .
C71 C67 C68 C69 179(2) . .
C67 C68 C69 C70 3(4) . .
C67 C68 C69 C75 179(2) . .
C68 C69 C70 O9 -175(2) . .
C75 C69 C70 O9 10(4) . .
C68 C69 C70 C65 1(3) . .
C75 C69 C70 C65 -174(2) . .
C64 C65 C70 O9 -5(4) . .
C66 C65 C70 O9 177(2) . .
C64 C65 C70 C69 179(2) . .
C66 C65 C70 C69 0(3) . .
C66 C67 C71 C74 -143(3) . .
C68 C67 C71 C74 28(4) . .
C66 C67 C71 C72 99(3) . .
C68 C67 C71 C72 -90(3) . .
C66 C67 C71 C73 -13(4) . .
C68 C67 C71 C73 158(3) . .
C68 C69 C75 C76 2(3) . .
C70 C69 C75 C76 177(2) . .
C68 C69 C75 C77 -124(2) . .
C70 C69 C75 C77 52(3) . .
C68 C69 C75 C78 126(2) . .
C70 C69 C75 C78 -59(3) . .
C69 C70 O9 Zn4 163.5(16) . .
C65 C70 O9 Zn4 -13(3) . .
C70 O9 Zn4 N3 17.6(18) . .
C70 O9 Zn4 O14 112.2(17) . .
C70 O9 Zn4 O10 -151.6(18) . .
C70 O9 Zn4 O7 -64(2) . .
C64 N3 Zn4 O9 -12(2) . .
C63 N3 Zn4 O9 170.6(17) . .
C64 N3 Zn4 O14 -140(2) . .
C63 N3 Zn4 O14 42.3(18) . .
C64 N3 Zn4 O10 84(5) . .
C63 N3 Zn4 O10 -94(4) . .
C64 N3 Zn4 O7 120(2) . .
C63 N3 Zn4 O7 -57.5(17) . .
C53 O7 Zn4 O9 135(2) . .
Zn3 O7 Zn4 O9 -35.7(13) . .
C53 O7 Zn4 N3 49(2) . .
Zn3 O7 Zn4 N3 -121.3(10) . .
C53 O7 Zn4 O14 -42(2) . .
Zn3 O7 Zn4 O14 147.7(8) . .
C53 O7 Zn4 O10 -137(2) . .
Zn3 O7 Zn4 O10 52.3(9) . .
O9 Zn4 O10 C79 61.9(19) . .
N3 Zn4 O10 C79 -34(5) . .
O14 Zn4 O10 C79 -169.8(18) . .
O7 Zn4 O10 C79 -69.9(19) . .
O9 Zn4 O10 Zn5 -105.0(9) . .
N3 Zn4 O10 Zn5 159(4) . .
O14 Zn4 O10 Zn5 23.3(9) . .
O7 Zn4 O10 Zn5 123.2(9) . .
Zn4 O10 C79 O11 28(3) . .
Zn5 O10 C79 O11 -165.6(18) . .
Zn4 O10 C79 C80 -146.0(19) . .
Zn5 O10 C79 C80 20(3) . .
O10 C79 O11 Zn3 44(4) . .
C80 C79 O11 Zn3 -141(2) . .
O6 Zn3 O11 C79 -135(2) . .
O4 Zn3 O11 C79 44(2) . .
N2 Zn3 O11 C79 132(2) . .
O7 Zn3 O11 C79 -45(2) . .
O11 C79 C80 C81 22(4) . .
O10 C79 C80 C81 -164(2) . .
O11 C79 C80 C89 -153(3) . .
O10 C79 C80 C89 21(4) . .
C79 C80 C81 C82 180(2) . .
C89 C80 C81 C82 -5(4) . .
C80 C81 C82 C87 8(4) . .
C80 C81 C82 C83 -175(2) . .
C81 C82 C83 C84 180(3) . .
C87 C82 C83 C84 -3(4) . .
C82 C83 C84 C85 2(4) . .
C83 C84 C85 C86 0(4) . .
C84 C85 C86 C87 -1(4) . .
C85 C86 C87 C88 -173(2) . .
C85 C86 C87 C82 0(4) . .
C81 C82 C87 C86 179(3) . .
C83 C82 C87 C86 2(4) . .
C81 C82 C87 C88 -7(4) . .
C83 C82 C87 C88 175(2) . .
C86 C87 C88 C89 178(3) . .
C82 C87 C88 C89 4(4) . .
C87 C88 C89 N4 -172(2) . .
C87 C88 C89 C80 -1(4) . .
C81 C80 C89 C88 1(4) . .
C79 C80 C89 C88 176(3) . .
C81 C80 C89 N4 174(2) . .
C79 C80 C89 N4 -11(4) . .
C88 C89 N4 C90 -51(4) . .
C80 C89 N4 C90 137(2) . .
C88 C89 N4 Zn5 129(3) . .
C80 C89 N4 Zn5 -43(3) . .
C89 N4 C90 C91 177(2) . .
Zn5 N4 C90 C91 -3(4) . .
N4 C90 C91 C92 167(2) . .
N4 C90 C91 C96 -8(4) . .
C96 C91 C92 C93 -1(4) . .
C90 C91 C92 C93 -175(2) . .
C91 C92 C93 C97 177(2) . .
C91 C92 C93 C94 2(3) . .
C92 C93 C94 C95 0(4) . .
C97 C93 C94 C95 -176(3) . .
C93 C94 C95 C101 -176(3) . .
C93 C94 C95 C96 -2(5) . .
C92 C91 C96 O12 -175(2) . .
C90 C91 C96 O12 0(4) . .
C92 C91 C96 C95 -2(4) . .
C90 C91 C96 C95 173(2) . .
C94 C95 C96 O12 176(2) . .
C101 C95 C96 O12 -10(4) . .
C94 C95 C96 C91 3(3) . .
C101 C95 C96 C91 177(2) . .
C92 C93 C97 C100 140(2) . .
C94 C93 C97 C100 -45(3) . .
C92 C93 C97 C98 18(4) . .
C94 C93 C97 C98 -167(2) . .
C92 C93 C97 C99 -102(3) . .
C94 C93 C97 C99 72(3) . .
C94 C95 C101 C104 -135(3) . .
C96 C95 C101 C104 51(4) . .
C94 C95 C101 C102 -11(4) . .
C96 C95 C101 C102 176(2) . .
C94 C95 C101 C103 107(3) . .
C96 C95 C101 C103 -67(3) . .
C91 C96 O12 Zn5 20(4) . .
C95 C96 O12 Zn5 -152.0(18) . .
C96 O12 Zn5 N4 -24(2) . .
C96 O12 Zn5 O17 -120(2) . .
C96 O12 Zn5 O13 142(2) . .
C96 O12 Zn5 O10 53(3) . .
C90 N4 Zn5 O12 14(2) . .
C89 N4 Zn5 O12 -166(2) . .
C90 N4 Zn5 O17 142(2) . .
C89 N4 Zn5 O17 -38(2) . .
C90 N4 Zn5 O13 -88(3) . .
C89 N4 Zn5 O13 93(3) . .
C90 N4 Zn5 O10 -119(2) . .
C89 N4 Zn5 O10 61.6(19) . .
C79 O10 Zn5 O12 -128.6(18) . .
Zn4 O10 Zn5 O12 38.0(13) . .
C79 O10 Zn5 N4 -48.5(19) . .
Zn4 O10 Zn5 N4 118.1(10) . .
C79 O10 Zn5 O17 45.8(19) . .
Zn4 O10 Zn5 O17 -147.5(9) . .
C79 O10 Zn5 O13 138.9(19) . .
Zn4 O10 Zn5 O13 -54.4(9) . .
O12 Zn5 O13 C105 -62.1(17) . .
N4 Zn5 O13 C105 39(4) . .
O17 Zn5 O13 C105 169.7(16) . .
O10 Zn5 O13 C105 69.3(16) . .
O12 Zn5 O13 Zn6 103.8(8) . .
N4 Zn5 O13 Zn6 -155(3) . .
O17 Zn5 O13 Zn6 -24.5(7) . .
O10 Zn5 O13 Zn6 -124.8(7) . .
Zn5 O13 C105 O14 -34(3) . .
Zn6 O13 C105 O14 162(2) . .
Zn5 O13 C105 C106 141.3(17) . .
Zn6 O13 C105 C106 -22(3) . .
O13 C105 O14 Zn4 -30(4) . .
C106 C105 O14 Zn4 155.2(17) . .
O9 Zn4 O14 C105 124(2) . .
N3 Zn4 O14 C105 -142(3) . .
O10 Zn4 O14 C105 31(3) . .
O7 Zn4 O14 C105 -59(3) . .
O14 C105 C106 C107 -20(4) . .
O13 C105 C106 C107 164(2) . .
O14 C105 C106 C115 157(2) . .
O13 C105 C106 C115 -18(4) . .
C115 C106 C107 C108 2(3) . .
C105 C106 C107 C108 180(2) . .
C106 C107 C108 C113 2(4) . .
C106 C107 C108 C109 -179(2) . .
C113 C108 C109 C110 7(4) . .
C107 C108 C109 C110 -172(2) . .
C108 C109 C110 C111 -8(4) . .
C109 C110 C111 C112 2(4) . .
C110 C111 C112 C113 5(4) . .
C109 C108 C113 C112 0(4) . .
C107 C108 C113 C112 180(2) . .
C109 C108 C113 C114 177(2) . .
C107 C108 C113 C114 -4(3) . .
C111 C112 C113 C108 -6(4) . .
C111 C112 C113 C114 177(2) . .
C108 C113 C114 C115 2(3) . .
C112 C113 C114 C115 179(2) . .
C113 C114 C115 C106 1(4) . .
C113 C114 C115 N5 173(2) . .
C107 C106 C115 C114 -3(3) . .
C105 C106 C115 C114 179(2) . .
C107 C106 C115 N5 -175(2) . .
C105 C106 C115 N5 7(4) . .
C114 C115 N5 C116 64(3) . .
C106 C115 N5 C116 -124(2) . .
C114 C115 N5 Zn6 -127.3(19) . .
C106 C115 N5 Zn6 45(3) . .
C115 N5 C116 C117 178(2) . .
Zn6 N5 C116 C117 10(4) . .
N5 C116 C117 C118 -173(2) . .
N5 C116 C117 C122 13(4) . .
C116 C117 C118 C119 -175(3) . .
C122 C117 C118 C119 0(4) . .
C117 C118 C119 C120 2(4) . .
C117 C118 C119 C123 179(2) . .
C118 C119 C120 C121 3(4) . .
C123 C119 C120 C121 -175(2) . .
C119 C120 C121 C122 -9(4) . .
C119 C120 C121 C127 176(2) . .
C120 C121 C122 O15 -173(2) . .
C127 C121 C122 O15 3(4) . .
C120 C121 C122 C117 10(4) . .
C127 C121 C122 C117 -174(2) . .
C118 C117 C122 O15 177(2) . .
C116 C117 C122 O15 -8(4) . .
C118 C117 C122 C121 -6(4) . .
C116 C117 C122 C121 169(2) . .
C118 C119 C123 C126 115(3) . .
C120 C119 C123 C126 -67(3) . .
C118 C119 C123 C125 0(4) . .
C120 C119 C123 C125 178(2) . .
C118 C119 C123 C124 -121(3) . .
C120 C119 C123 C124 57(3) . .
C122 C121 C127 C129 -52(4) . .
C120 C121 C127 C129 124(2) . .
C122 C121 C127 C128 -177(2) . .
C120 C121 C127 C128 -1(3) . .
C122 C121 C127 C130 70(3) . .
C120 C121 C127 C130 -115(2) . .
C121 C122 O15 Zn6 162.4(18) . .
C117 C122 O15 Zn6 -20(3) . .
C1 O2 Zn6 O15 133(2) . .
C1 O2 Zn6 N5 -133(2) . .
C1 O2 Zn6 O16 36(2) . .
C1 O2 Zn6 O13 -51(2) . .
C122 O15 Zn6 O2 132(2) . .
C122 O15 Zn6 N5 32(2) . .
C122 O15 Zn6 O16 -130(2) . .
C122 O15 Zn6 O13 -42(2) . .
C116 N5 Zn6 O2 -149(2) . .
C115 N5 Zn6 O2 42.7(18) . .
C116 N5 Zn6 O15 -25(2) . .
C115 N5 Zn6 O15 167.0(18) . .
C116 N5 Zn6 O16 70(3) . .
C115 N5 Zn6 O16 -98(3) . .
C116 N5 Zn6 O13 109(2) . .
C115 N5 Zn6 O13 -58.7(18) . .
C105 O13 Zn6 O2 -45.3(19) . .
Zn5 O13 Zn6 O2 150.2(7) . .
C105 O13 Zn6 O15 129.5(18) . .
Zn5 O13 Zn6 O15 -35.1(11) . .
C105 O13 Zn6 N5 52.2(19) . .
Zn5 O13 Zn6 N5 -112.4(9) . .
C105 O13 Zn6 O16 -138.9(19) . .
Zn5 O13 Zn6 O16 56.5(8) . .
O2 Zn6 O16 C131 -179(2) . .
O15 Zn6 O16 C131 56(2) . .
N5 Zn6 O16 C131 -38(4) . .
O13 Zn6 O16 C131 -77(2) . .
O2 Zn6 O16 Zn1 23.6(8) . .
O15 Zn6 O16 Zn1 -101.1(8) . .
N5 Zn6 O16 Zn1 165(2) . .
O13 Zn6 O16 Zn1 126.1(8) . .
O18 Zn1 O16 C131 -129.5(19) . .
N6 Zn1 O16 C131 -43(2) . .
O1 Zn1 O16 C131 144(2) . .
O5 Zn1 O16 C131 52(2) . .
O18 Zn1 O16 Zn6 27.0(13) . .
N6 Zn1 O16 Zn6 113.7(9) . .
O1 Zn1 O16 Zn6 -59.5(8) . .
O5 Zn1 O16 Zn6 -151.1(8) . .
Zn6 O16 C131 O17 41(3) . .
Zn1 O16 C131 O17 -164.4(16) . .
Zn6 O16 C131 C132 -136.4(19) . .
Zn1 O16 C131 C132 18(3) . .
O16 C131 O17 Zn5 27(4) . .
C132 C131 O17 Zn5 -155.4(16) . .
O12 Zn5 O17 C131 -128(2) . .
N4 Zn5 O17 C131 139(2) . .
O13 Zn5 O17 C131 -30(2) . .
O10 Zn5 O17 C131 57(2) . .
O16 C131 C132 C133 -164(2) . .
O17 C131 C132 C133 18(3) . .
O16 C131 C132 C141 15(4) . .
O17 C131 C132 C141 -162(2) . .
C141 C132 C133 C134 2(3) . .
C131 C132 C133 C134 -179(2) . .
C132 C133 C134 C139 0(3) . .
C132 C133 C134 C135 179(2) . .
C139 C134 C135 C136 -2(4) . .
C133 C134 C135 C136 179(2) . .
C134 C135 C136 C137 3(3) . .
C135 C136 C137 C138 -1(4) . .
C136 C137 C138 C139 -4(4) . .
C135 C134 C139 C138 -2(4) . .
C133 C134 C139 C138 177(2) . .
C135 C134 C139 C140 -179(2) . .
C133 C134 C139 C140 0(4) . .
C137 C138 C139 C134 5(4) . .
C137 C138 C139 C140 -178(2) . .
C134 C139 C140 C141 -2(4) . .
C138 C139 C140 C141 -178(2) . .
C139 C140 C141 C132 3(4) . .
C139 C140 C141 N6 -176(2) . .
C133 C132 C141 C140 -3(4) . .
C131 C132 C141 C140 177(2) . .
C133 C132 C141 N6 176(2) . .
C131 C132 C141 N6 -4(4) . .
C140 C141 N6 C142 -50(3) . .
C132 C141 N6 C142 131(2) . .
C140 C141 N6 Zn1 136.0(19) . .
C132 C141 N6 Zn1 -43(3) . .
O18 Zn1 N6 C142 18.3(16) . .
O1 Zn1 N6 C142 -94(3) . .
O5 Zn1 N6 C142 139.5(15) . .
O16 Zn1 N6 C142 -118.9(16) . .
O18 Zn1 N6 C141 -167.2(17) . .
O1 Zn1 N6 C141 81(3) . .
O5 Zn1 N6 C141 -46.0(18) . .
O16 Zn1 N6 C141 55.6(17) . .
C141 N6 C142 C143 175(2) . .
Zn1 N6 C142 C143 -11(3) . .
N6 C142 C143 C148 -9(4) . .
N6 C142 C143 C144 178(2) . .
C142 C143 C144 C145 177(2) . .
C148 C143 C144 C145 3(3) . .
C143 C144 C145 C146 -6(3) . .
C143 C144 C145 C149 -178.2(19) . .
C144 C145 C146 C147 6(3) . .
C149 C145 C146 C147 179(2) . .
C145 C146 C147 C153 -174(2) . .
C145 C146 C147 C148 -3(3) . .
C142 C143 C148 O18 13(4) . .
C144 C143 C148 O18 -174.7(17) . .
C142 C143 C148 C147 -172(2) . .
C144 C143 C148 C147 1(4) . .
C153 C147 C148 C143 170(2) . .
C146 C147 C148 C143 -1(3) . .
C153 C147 C148 O18 -14(3) . .
C146 C147 C148 O18 174.7(17) . .
C144 C145 C149 C150 -10(3) . .
C146 C145 C149 C150 178(2) . .
C144 C145 C149 C152 113(2) . .
C146 C145 C149 C152 -59(3) . .
C144 C145 C149 C151 -134(2) . .
C146 C145 C149 C151 54(3) . .
C148 C147 C153 C155 72(3) . .
C146 C147 C153 C155 -118(3) . .
C148 C147 C153 C156 -50(3) . .
C146 C147 C153 C156 120(2) . .
C148 C147 C153 C154 -168(2) . .
C146 C147 C153 C154 2(3) . .
C143 C148 O18 Zn1 4(3) . .
C147 C148 O18 Zn1 -171.7(14) . .
N6 Zn1 O18 C148 -16.6(17) . .
O1 Zn1 O18 C148 148.5(16) . .
O5 Zn1 O18 C148 -117.9(16) . .
O16 Zn1 O18 C148 64.2(19) . .
Zn8 O19 C157 O20 -44(4) . .
Zn8 O19 C157 C158 142.1(18) . .
O19 C157 O20 Zn7 159(2) . .
C158 C157 O20 Zn7 -27(3) . .
O19 C157 O20 Zn9 -31(3) . 2_776
C158 C157 O20 Zn9 143.4(18) . 2_776
O21 Zn7 O20 C157 133.1(19) . .
O26 Zn7 O20 C157 -42(2) . .
N7 Zn7 O20 C157 53(2) . .
O22 Zn7 O20 C157 -137(2) 2_776 .
O21 Zn7 O20 Zn9 -37.4(13) . 2_776
O26 Zn7 O20 Zn9 147.4(8) . 2_776
N7 Zn7 O20 Zn9 -117.9(9) . 2_776
O22 Zn7 O20 Zn9 52.3(9) 2_776 2_776
O19 C157 C158 C167 163(3) . .
O20 C157 C158 C167 -11(4) . .
O19 C157 C158 C159 -21(4) . .
O20 C157 C158 C159 164(2) . .
C167 C158 C159 C160 -5(4) . .
C157 C158 C159 C160 179(2) . .
C158 C159 C160 C165 3(4) . .
C158 C159 C160 C161 178(2) . .
C165 C160 C161 C162 -5(4) . .
C159 C160 C161 C162 179(2) . .
C160 C161 C162 C163 3(4) . .
C161 C162 C163 C164 1(4) . .
C162 C163 C164 C165 -5(4) . .
C163 C164 C165 C166 180(2) . .
C163 C164 C165 C160 3(4) . .
C159 C160 C165 C164 177(2) . .
C161 C160 C165 C164 2(4) . .
C159 C160 C165 C166 0(4) . .
C161 C160 C165 C166 -175(2) . .
C164 C165 C166 C167 -178(2) . .
C160 C165 C166 C167 -1(4) . .
C159 C158 C167 C166 4(4) . .
C157 C158 C167 C166 179(2) . .
C159 C158 C167 N7 -174(2) . .
C157 C158 C167 N7 1(4) . .
C165 C166 C167 C158 -1(4) . .
C165 C166 C167 N7 178(2) . .
C158 C167 N7 C168 -136(3) . .
C166 C167 N7 C168 45(3) . .
C158 C167 N7 Zn7 43(3) . .
C166 C167 N7 Zn7 -135.1(18) . .
O21 Zn7 N7 C168 -15(2) . .
O26 Zn7 N7 C168 -134(2) . .
O20 Zn7 N7 C168 125(2) . .
O22 Zn7 N7 C168 78(4) 2_776 .
O21 Zn7 N7 C167 165.6(17) . .
O26 Zn7 N7 C167 47.1(17) . .
O20 Zn7 N7 C167 -54.9(17) . .
O22 Zn7 N7 C167 -101(3) 2_776 .
C167 N7 C168 C169 -170(2) . .
Zn7 N7 C168 C169 11(4) . .
N7 C168 C169 C170 180(3) . .
N7 C168 C169 C174 3(4) . .
C168 C169 C170 C171 -179(2) . .
C174 C169 C170 C171 -2(5) . .
C169 C170 C171 C172 7(4) . .
C169 C170 C171 C175 -165(3) . .
C170 C171 C172 C173 -7(4) . .
C175 C171 C172 C173 164(3) . .
C171 C172 C173 C174 2(5) . .
C171 C172 C173 C179 172(3) . .
C170 C169 C174 O21 172(3) . .
C168 C169 C174 O21 -12(4) . .
C170 C169 C174 C173 -2(4) . .
C168 C169 C174 C173 174(2) . .
C172 C173 C174 O21 -172(3) . .
C179 C173 C174 O21 17(4) . .
C172 C173 C174 C169 2(4) . .
C179 C173 C174 C169 -169(2) . .
C172 C171 C175 C177 -103(3) . .
C170 C171 C175 C177 67(3) . .
C172 C171 C175 C178 14(4) . .
C170 C171 C175 C178 -176(2) . .
C172 C171 C175 C176 133(3) . .
C170 C171 C175 C176 -57(3) . .
C172 C173 C179 C180 4(4) . .
C174 C173 C179 C180 175(2) . .
C172 C173 C179 C181 120(3) . .
C174 C173 C179 C181 -68(3) . .
C172 C173 C179 C182 -119(3) . .
C174 C173 C179 C182 53(3) . .
C169 C174 O21 Zn7 2(4) . .
C173 C174 O21 Zn7 175.8(18) . .
O26 Zn7 O21 C174 108(2) . .
N7 Zn7 O21 C174 9(2) . .
O20 Zn7 O21 C174 -67(2) . .
O22 Zn7 O21 C174 -157(2) 2_776 .
C157 O19 Zn8 O24 137(2) . .
C157 O19 Zn8 N8 -126(2) . .
C157 O19 Zn8 O22 -42(3) . .
C157 O19 Zn8 O25 48(2) . 2_776
O24 Zn8 O22 C183 125.1(19) . .
N8 Zn8 O22 C183 33(2) . .
O19 Zn8 O22 C183 -57(2) . .
O25 Zn8 O22 C183 -148(2) 2_776 .
O24 Zn8 O22 Zn7 -32.5(12) . 2_776
N8 Zn8 O22 Zn7 -124.6(9) . 2_776
O19 Zn8 O22 Zn7 145.9(7) . 2_776
O25 Zn8 O22 Zn7 54.6(8) 2_776 2_776
Zn8 O22 C183 O23 173.4(17) . .
Zn7 O22 C183 O23 -29(3) 2_776 .
Zn8 O22 C183 C184 -12(3) . .
Zn7 O22 C183 C184 145.3(18) 2_776 .
O22 C183 O23 Zn9 -44(4) . .
C184 C183 O23 Zn9 141.0(16) . .
O22 C183 C184 C185 171(2) . .
O23 C183 C184 C185 -14(3) . .
O22 C183 C184 C193 -15(4) . .
O23 C183 C184 C193 160(2) . .
C193 C184 C185 C186 6(4) . .
C183 C184 C185 C186 -179(2) . .
C184 C185 C186 C191 1(4) . .
C184 C185 C186 C187 -176(2) . .
C191 C186 C187 C188 8(4) . .
C185 C186 C187 C188 -176(2) . .
C186 C187 C188 C189 -7(3) . .
C187 C188 C189 C190 1(4) . .
C188 C189 C190 C191 3(4) . .
C187 C186 C191 C192 173(2) . .
C185 C186 C191 C192 -3(4) . .
C187 C186 C191 C190 -4(4) . .
C185 C186 C191 C190 -180(2) . .
C189 C190 C191 C186 -2(4) . .
C189 C190 C191 C192 -179(2) . .
C186 C191 C192 C193 0(4) . .
C190 C191 C192 C193 177(2) . .
C191 C192 C193 N8 180(2) . .
C191 C192 C193 C184 6(3) . .
C185 C184 C193 N8 177(2) . .
C183 C184 C193 N8 3(4) . .
C185 C184 C193 C192 -9(3) . .
C183 C184 C193 C192 177(2) . .
C192 C193 N8 C194 42(4) . .
C184 C193 N8 C194 -145(2) . .
C192 C193 N8 Zn8 -137(2) . .
C184 C193 N8 Zn8 37(3) . .
O24 Zn8 N8 C193 -176(2) . .
O19 Zn8 N8 C193 60(2) . .
O22 Zn8 N8 C193 -47(2) . .
O24 Zn8 N8 C194 5.5(18) . .
O19 Zn8 N8 C194 -118.5(18) . .
O22 Zn8 N8 C194 134.6(18) . .
C193 N8 C194 C195 177(3) . .
Zn8 N8 C194 C195 -4(4) . .
N8 C194 C195 C196 -176(3) . .
N8 C194 C195 C200 1(4) . .
C194 C195 C196 C197 178(3) . .
C200 C195 C196 C197 1(4) . .
C195 C196 C197 C198 -3(4) . .
C195 C196 C197 C201 -173(3) . .
C196 C197 C198 C199 4(4) . .
C201 C197 C198 C199 174(3) . .
C197 C198 C199 C200 -4(4) . .
C197 C198 C199 C205 177(2) . .
C198 C199 C200 O24 -176(2) . .
C205 C199 C200 O24 3(3) . .
C198 C199 C200 C195 2(3) . .
C205 C199 C200 C195 -179(2) . .
C194 C195 C200 O24 0(4) . .
C196 C195 C200 O24 177(2) . .
C194 C195 C200 C199 -177(2) . .
C196 C195 C200 C199 0(3) . .
C196 C197 C201 C202 101(4) . .
C198 C197 C201 C202 -67(4) . .
C196 C197 C201 C204 -142(3) . .
C198 C197 C201 C204 49(4) . .
C196 C197 C201 C203 -20(4) . .
C198 C197 C201 C203 172(3) . .
C198 C199 C205 C208 115(3) . .
C200 C199 C205 C208 -64(3) . .
C198 C199 C205 C207 -120(3) . .
C200 C199 C205 C207 61(3) . .
C198 C199 C205 C206 -10(3) . .
C200 C199 C205 C206 171(2) . .
C199 C200 O24 Zn8 -179.4(16) . .
C195 C200 O24 Zn8 4(3) . .
N8 Zn8 O24 C200 -6(2) . .
O19 Zn8 O24 C200 89(2) . .
O22 Zn8 O24 C200 -92.6(19) . .
O25 Zn8 O24 C200 179.8(19) 2_776 .
C183 O23 Zn9 O27 139(2) . .
C183 O23 Zn9 N9 -126(2) . .
C183 O23 Zn9 O20 48(2) . 2_776
C183 O23 Zn9 O25 -42(2) . .
O27 Zn9 O25 C209 130(2) . .
N9 Zn9 O25 C209 49(2) . .
O23 Zn9 O25 C209 -48(2) . .
O20 Zn9 O25 C209 -139(2) 2_776 .
O27 Zn9 O25 Zn8 -39.9(14) . 2_776
N9 Zn9 O25 Zn8 -121.2(10) . 2_776
O23 Zn9 O25 Zn8 142.1(8) . 2_776
O20 Zn9 O25 Zn8 51.5(9) 2_776 2_776
O21 Zn7 O26 C209 115(3) . .
N7 Zn7 O26 C209 -150(3) . .
O20 Zn7 O26 C209 -68(3) . .
O22 Zn7 O26 C209 23(3) 2_776 .
Zn7 O26 C209 O25 -20(4) . .
Zn7 O26 C209 C210 155.1(19) . .
Zn9 O25 C209 O26 154.6(19) . .
Zn8 O25 C209 O26 -36(3) 2_776 .
Zn9 O25 C209 C210 -21(3) . .
Zn8 O25 C209 C210 148.4(16) 2_776 .
O26 C209 C210 C219 164(3) . .
O25 C209 C210 C219 -20(4) . .
O26 C209 C210 C211 -9(4) . .
O25 C209 C210 C211 166(2) . .
C219 C210 C211 C212 2(4) . .
C209 C210 C211 C212 177(2) . .
C210 C211 C212 C213 172(3) . .
C210 C211 C212 C217 -8(4) . .
C211 C212 C213 C214 175(2) . .
C217 C212 C213 C214 -5(4) . .
C212 C213 C214 C215 4(4) . .
C213 C214 C215 C216 1(5) . .
C214 C215 C216 C217 -4(4) . .
C215 C216 C217 C218 175(3) . .
C215 C216 C217 C212 2(4) . .
C211 C212 C217 C218 9(4) . .
C213 C212 C217 C218 -171(2) . .
C211 C212 C217 C216 -177(2) . .
C213 C212 C217 C216 3(4) . .
C216 C217 C218 C219 -179(3) . .
C212 C217 C218 C219 -6(4) . .
C211 C210 C219 C218 1(4) . .
C209 C210 C219 C218 -172(3) . .
C211 C210 C219 N9 -174(2) . .
C209 C210 C219 N9 13(4) . .
C217 C218 C219 C210 1(4) . .
C217 C218 C219 N9 176(2) . .
C210 C219 N9 C220 -139(3) . .
C218 C219 N9 C220 47(3) . .
C210 C219 N9 Zn9 36(3) . .
C218 C219 N9 Zn9 -139(2) . .
O27 Zn9 N9 C220 -19(2) . .
O23 Zn9 N9 C220 -135(2) . .
O20 Zn9 N9 C220 79(5) 2_776 .
O25 Zn9 N9 C220 122(2) . .
O27 Zn9 N9 C219 166.9(17) . .
O23 Zn9 N9 C219 51.6(18) . .
O20 Zn9 N9 C219 -94(4) 2_776 .
O25 Zn9 N9 C219 -51.9(17) . .
C219 N9 C220 C221 -169(2) . .
Zn9 N9 C220 C221 17(4) . .
N9 C220 C221 C222 178(2) . .
N9 C220 C221 C226 -1(4) . .
C220 C221 C222 C223 180(2) . .
C226 C221 C222 C223 -2(4) . .
C221 C222 C223 C224 3(4) . .
C221 C222 C223 C227 179(2) . .
C222 C223 C224 C225 -5(4) . .
C227 C223 C224 C225 179(3) . .
C223 C224 C225 C226 4(4) . .
C223 C224 C225 C231 -180(2) . .
C224 C225 C226 O27 -176(2) . .
C231 C225 C226 O27 8(4) . .
C224 C225 C226 C221 -2(4) . .
C231 C225 C226 C221 -178(2) . .
C222 C221 C226 O27 174(2) . .
C220 C221 C226 O27 -8(4) . .
C222 C221 C226 C225 1(4) . .
C220 C221 C226 C225 179(2) . .
C222 C223 C227 C229 -109(3) . .
C224 C223 C227 C229 66(3) . .
C222 C223 C227 C230 124(3) . .
C224 C223 C227 C230 -60(3) . .
C222 C223 C227 C228 6(4) . .
C224 C223 C227 C228 -179(2) . .
C224 C225 C231 C233 117(3) . .
C226 C225 C231 C233 -66(3) . .
C224 C225 C231 C232 -113(3) . .
C226 C225 C231 C232 64(3) . .
C224 C225 C231 C234 0(4) . .
C226 C225 C231 C234 176(2) . .
C225 C226 O27 Zn9 171.1(17) . .
C221 C226 O27 Zn9 -2(3) . .
N9 Zn9 O27 C226 12(2) . .
O23 Zn9 O27 C226 112(2) . .
O20 Zn9 O27 C226 -157(2) 2_776 .
O25 Zn9 O27 C226 -66(2) . .

loop_
_platon_squeeze_void_nr
_platon_squeeze_void_average_x
_platon_squeeze_void_average_y
_platon_squeeze_void_average_z
_platon_squeeze_void_volume
_platon_squeeze_void_count_electrons
_platon_squeeze_void_content
1 -0.045 0.183 0.043 84 27 ' '
2 0.045 0.817 0.957 84 29 ' '
3 0.088 0.200 0.812 14 3 ' '
4 0.255 0.101 0.254 26 7 ' '
5 0.356 0.443 0.441 87 22 ' '
6 0.277 0.925 0.984 33 5 ' '
7 0.494 0.153 0.621 42 10 ' '
8 0.506 0.847 0.379 42 13 ' '
9 0.644 0.557 0.559 87 23 ' '
10 0.723 0.075 0.016 33 9 ' '
11 0.744 0.899 0.746 26 5 ' '
12 0.912 0.800 0.188 14 4 ' '
